data_4319055
_publ_author_address
;
Department Chemie
Ludwig-Maximilians-Universitaet
Butenandtstr. 9 (House D)
D-81377 Muenchen, Germany
;

loop_
_publ_author_name
'Matthias Westerhausen'
'Sabine Weinrich'
'Gernot Kramer'
'Holger Piotrowski'

_publ_contact_author
;
    Matthias Westerhausen
    Department Chemie
    Ludwig-Maximilians-Universitaet Muenchen
    Butenandtstr. 9 (House D)
    D-81377 Muenchen
    Germany
;
_publ_contact_author_email maw@cup.uni-muenchen.de
_publ_contact_author_fax +49(0)89/2180-7867
_publ_contact_author_phone +49(0)89/2180-7481
_publ_section_title
;
 Cage Compounds of Heterotrimetallic Mixed Phosphanediide/Silanolate
 Aggregates with an Alkaline Earth Metal-Centered Phosphorus Octahedron
;
_journal_name_full 'Inorganic Chemistry'
_journal_page_first 7072
_journal_page_last 7076
_journal_paper_doi 10.1021/ic0202413
_journal_volume 41
_journal_year 2002
_chemical_compound_source
;
crystals provided by S. Weinrich
;
_chemical_formula_moiety 'Sr K6 Li6 6(P Si 3(C3 H7)) 2(O Si 3(C H3)), 2(C7 H8)''
_chemical_formula_sum 'C74 H160 K6 Li6 O2 P6 Si8 Sr'
_chemical_formula_weight 1856.44
_space_group_IT_number 14
_symmetry_cell_setting monoclinic
_symmetry_Int_Tables_number 14
_symmetry_space_group_name_Hall '-P 2yn'
_symmetry_space_group_name_H-M 'P 1 21/n 1'
_atom_sites_solution_hydrogens geom
_atom_sites_solution_primary direct
_atom_sites_solution_secondary difmap
_cell_angle_alpha 90.00
_cell_angle_beta 90.5700(10)
_cell_angle_gamma 90.00
_cell_formula_units_Z 2
_cell_length_a 17.8124(3)
_cell_length_b 16.0122(3)
_cell_length_c 18.5926(4)
_cell_measurement_reflns_used 37646
_cell_measurement_temperature 200(2)
_cell_measurement_theta_max 25.350
_cell_measurement_theta_min 3.134
_cell_volume 5302.64(18)
_computing_cell_refinement 'HKL Scalepack (Otwinowski & Minor 1997)'
_computing_data_collection 'Collect (Nonius BV, 1997-2000)'
_computing_data_reduction 'HKL Denzo and Scalepack (Otwinowski & Minor 1997)'
_computing_structure_refinement 'SHELXL-97 (G. M. Sheldrick. University of G\"ottingen, 97-2 version)'
_computing_structure_solution 'SIR97 (Cascarano et al.,Acta Crystallogr., Sect A, 1996, C79)'
_diffrn_ambient_temperature 200(2)
_diffrn_detector_area_resol_mean 9
_diffrn_measured_fraction_theta_full 0.990
_diffrn_measured_fraction_theta_max 0.990
_diffrn_measurement_device '95mm CCD camera on \k-goniostat'
_diffrn_measurement_device_type KappaCCD
_diffrn_radiation_collimation 0.25
_diffrn_radiation_monochromator graphite
_diffrn_radiation_source 'rotating anode'
_diffrn_radiation_type MoK\a
_diffrn_radiation_wavelength 0.71073
_diffrn_reflns_av_R_equivalents 0.0993
_diffrn_reflns_av_sigmaI/netI 0.0709
_diffrn_reflns_limit_h_max 21
_diffrn_reflns_limit_h_min -21
_diffrn_reflns_limit_k_max 19
_diffrn_reflns_limit_k_min -17
_diffrn_reflns_limit_l_max 22
_diffrn_reflns_limit_l_min -21
_diffrn_reflns_number 44852
_diffrn_reflns_theta_full 25.34
_diffrn_reflns_theta_max 25.34
_diffrn_reflns_theta_min 3.15
_diffrn_source_current 75.00
_diffrn_source_power 4.125
_diffrn_source_type 'FR 591 generator'
_diffrn_source_voltage 55.00
_exptl_absorpt_coefficient_mu 0.961
_exptl_absorpt_correction_T_max 0.9782
_exptl_absorpt_correction_T_min 0.9200
_exptl_absorpt_correction_type numerical
_exptl_absorpt_process_details 'Absorption correction with XRed, rev 1.09, STOE (Darmstadt, Germany)'
_exptl_crystal_colour yellow
_exptl_crystal_density_diffrn 1.16272(4)
_exptl_crystal_density_method 'not measured'
_exptl_crystal_description block
_exptl_crystal_F_000 1984
_exptl_crystal_size_max 0.08
_exptl_crystal_size_mid 0.08
_exptl_crystal_size_min 0.02
_refine_diff_density_max 0.437
_refine_diff_density_min -0.382
_refine_diff_density_rms 0.064
_refine_ls_extinction_method none
_refine_ls_goodness_of_fit_ref 1.032
_refine_ls_hydrogen_treatment mixed
_refine_ls_matrix_type full
_refine_ls_number_parameters 488
_refine_ls_number_reflns 9608
_refine_ls_number_restraints 0
_refine_ls_restrained_S_all 1.032
_refine_ls_R_factor_all 0.0841
_refine_ls_R_factor_gt 0.0472
_refine_ls_shift/su_max 0.001
_refine_ls_shift/su_mean 0.000
_refine_ls_structure_factor_coef Fsqd
_refine_ls_weighting_details 'calc w=1/[\s^2^(Fo^2^)+(0.0336P)^2^+2.8846P] where P=(Fo^2^+2Fc^2^)/3'
_refine_ls_weighting_scheme calc
_refine_ls_wR_factor_gt 0.0907
_refine_ls_wR_factor_ref 0.1045
_reflns_number_gt 6688
_reflns_number_total 9608
_reflns_threshold_expression >2sigma(I)
_cod_data_source_file ic0202413_1.cif
_cod_data_source_block Compound1
_cod_depositor_comments
;
The following automatic conversions were performed:
data name '_publ_author_adress' replaced with '_publ_author_address'
as specified in the replacement file
'/home/antanas/src/cod-tools/trunk/data/replacement-values/replacement_tags.lst'.

Automatic conversion script
Id: cif_correct_tags 5005 2017-03-03 11:38:54Z antanas 
;
_cod_database_code 4319055
_kl_diffrn_measurement_scan_angle phi/omega-scan
_kl_diffrn_measurement_scan_step_degree 1.5
_kl_diffrn_measurement_scan_time_per_degree 600
_kl_diffrn_measurement_detector_distance 30

loop_
_symmetry_equiv_pos_as_xyz
'x, y, z'
'-x+1/2, y+1/2, -z+1/2'
'-x, -y, -z'
'x-1/2, -y-1/2, z-1/2'

loop_
_atom_site_label
_atom_site_type_symbol
_atom_site_fract_x
_atom_site_fract_y
_atom_site_fract_z
_atom_site_U_iso_or_equiv
_atom_site_adp_type
_atom_site_occupancy
_atom_site_symmetry_multiplicity
_atom_site_calc_flag
_atom_site_refinement_flags
_atom_site_disorder_assembly
_atom_site_disorder_group
Sr1 Sr 0.5000 0.5000 0.5000 0.02670(11) Uani 1 2 d S . .
K1 K 0.57577(4) 0.33800(5) 0.63732(4) 0.0438(2) Uani 1 1 d . . .
K2 K 0.34813(4) 0.41185(5) 0.61839(4) 0.04051(19) Uani 1 1 d . . .
K3 K 0.31955(4) 0.42960(6) 0.39294(4) 0.0455(2) Uani 1 1 d . . .
Li1 Li 0.5808(3) 0.2872(4) 0.4606(3) 0.0433(14) Uani 1 1 d . . .
Li2 Li 0.6114(3) 0.3846(4) 0.3598(3) 0.0419(14) Uani 1 1 d . . .
Li3 Li 0.4828(3) 0.3229(4) 0.3682(3) 0.0401(14) Uani 1 1 d . . .
P1 P 0.34127(4) 0.57953(6) 0.51236(4) 0.0334(2) Uani 1 1 d . . .
Si1 Si 0.22575(5) 0.62499(6) 0.51270(5) 0.0342(2) Uani 1 1 d . . .
C11 C 0.2232(2) 0.7442(2) 0.52063(19) 0.0454(9) Uani 1 1 d . . .
H11 H 0.2520 0.7566 0.5658 0.054 Uiso 1 1 calc R . .
C111 C 0.2647(3) 0.7922(3) 0.4620(2) 0.0657(12) Uani 1 1 d . . .
H11A H 0.2364 0.7883 0.4167 0.099 Uiso 1 1 calc R . .
H11B H 0.3148 0.7681 0.4557 0.099 Uiso 1 1 calc R . .
H11C H 0.2695 0.8509 0.4761 0.099 Uiso 1 1 calc R . .
C112 C 0.1468(2) 0.7858(3) 0.5315(3) 0.0718(13) Uani 1 1 d . . .
H11D H 0.1541 0.8450 0.5431 0.108 Uiso 1 1 calc R . .
H11E H 0.1206 0.7583 0.5710 0.108 Uiso 1 1 calc R . .
H11F H 0.1167 0.7809 0.4872 0.108 Uiso 1 1 calc R . .
C12 C 0.1669(2) 0.5863(3) 0.59195(19) 0.0498(10) Uani 1 1 d . . .
H12 H 0.1171 0.6150 0.5877 0.060 Uiso 1 1 calc R . .
C121 C 0.2000(3) 0.6117(4) 0.6648(2) 0.0811(16) Uani 1 1 d . . .
H12A H 0.1663 0.5938 0.7032 0.122 Uiso 1 1 calc R . .
H12B H 0.2059 0.6725 0.6665 0.122 Uiso 1 1 calc R . .
H12C H 0.2491 0.5851 0.6715 0.122 Uiso 1 1 calc R . .
C122 C 0.1507(2) 0.4933(3) 0.5895(3) 0.0706(13) Uani 1 1 d . . .
H12D H 0.1981 0.4622 0.5914 0.106 Uiso 1 1 calc R . .
H12E H 0.1237 0.4797 0.5449 0.106 Uiso 1 1 calc R . .
H12F H 0.1199 0.4777 0.6308 0.106 Uiso 1 1 calc R . .
C13 C 0.16883(19) 0.5884(3) 0.43011(18) 0.0464(9) Uani 1 1 d . . .
H13 H 0.1745 0.5263 0.4286 0.056 Uiso 1 1 calc R . .
C131 C 0.1993(2) 0.6206(3) 0.3584(2) 0.0684(13) Uani 1 1 d . . .
H13A H 0.1768 0.5888 0.3187 0.103 Uiso 1 1 calc R . .
H13B H 0.2540 0.6138 0.3578 0.103 Uiso 1 1 calc R . .
H13C H 0.1867 0.6799 0.3529 0.103 Uiso 1 1 calc R . .
C132 C 0.0834(2) 0.6051(3) 0.4329(2) 0.0651(13) Uani 1 1 d . . .
H13D H 0.0744 0.6654 0.4352 0.098 Uiso 1 1 calc R . .
H13E H 0.0625 0.5782 0.4756 0.098 Uiso 1 1 calc R . .
H13F H 0.0592 0.5823 0.3896 0.098 Uiso 1 1 calc R . .
P2 P 0.50592(5) 0.52372(6) 0.66601(4) 0.0336(2) Uani 1 1 d . . .
Si2 Si 0.50515(5) 0.50790(7) 0.78238(4) 0.0342(2) Uani 1 1 d . . .
C21 C 0.5010(3) 0.6121(3) 0.8306(2) 0.0609(12) Uani 1 1 d . . .
H21 H 0.4620 0.6456 0.8044 0.073 Uiso 1 1 calc R . .
C211 C 0.5757(4) 0.6615(4) 0.8229(3) 0.104(2) Uani 1 1 d . . .
H21A H 0.5678 0.7196 0.8376 0.156 Uiso 1 1 calc R . .
H21B H 0.5918 0.6599 0.7727 0.156 Uiso 1 1 calc R . .
H21C H 0.6144 0.6361 0.8536 0.156 Uiso 1 1 calc R . .
C212 C 0.4771(3) 0.6118(4) 0.9105(2) 0.0807(16) Uani 1 1 d . . .
H21D H 0.5170 0.5865 0.9400 0.121 Uiso 1 1 calc R . .
H21E H 0.4308 0.5793 0.9156 0.121 Uiso 1 1 calc R . .
H21F H 0.4685 0.6692 0.9265 0.121 Uiso 1 1 calc R . .
C22 C 0.5888(2) 0.4439(3) 0.81764(19) 0.0623(13) Uani 1 1 d . . .
H22 H 0.5781 0.3859 0.8005 0.075 Uiso 1 1 calc R . .
C221 C 0.6638(2) 0.4630(4) 0.7874(3) 0.095(2) Uani 1 1 d . . .
H22A H 0.6791 0.5193 0.8020 0.143 Uiso 1 1 calc R . .
H22B H 0.6612 0.4598 0.7348 0.143 Uiso 1 1 calc R . .
H22C H 0.7005 0.4223 0.8055 0.143 Uiso 1 1 calc R . .
C222 C 0.5940(3) 0.4350(4) 0.8999(2) 0.0835(17) Uani 1 1 d . . .
H22D H 0.6322 0.3932 0.9124 0.125 Uiso 1 1 calc R . .
H22E H 0.5452 0.4172 0.9185 0.125 Uiso 1 1 calc R . .
H22F H 0.6078 0.4888 0.9212 0.125 Uiso 1 1 calc R . .
C23 C 0.4217(2) 0.4447(3) 0.8158(2) 0.0613(12) Uani 1 1 d . . .
H23 H 0.4262 0.4416 0.8694 0.074 Uiso 1 1 calc R . .
C231 C 0.3468(2) 0.4877(4) 0.7982(3) 0.0891(19) Uani 1 1 d . . .
H23A H 0.3423 0.4958 0.7461 0.134 Uiso 1 1 calc R . .
H23B H 0.3451 0.5421 0.8224 0.134 Uiso 1 1 calc R . .
H23C H 0.3053 0.4529 0.8150 0.134 Uiso 1 1 calc R . .
C232 C 0.4214(3) 0.3547(3) 0.7874(3) 0.0871(17) Uani 1 1 d . . .
H23D H 0.3729 0.3287 0.7974 0.131 Uiso 1 1 calc R . .
H23E H 0.4615 0.3229 0.8113 0.131 Uiso 1 1 calc R . .
H23F H 0.4298 0.3551 0.7354 0.131 Uiso 1 1 calc R . .
P3 P 0.44691(5) 0.31632(6) 0.50066(5) 0.0349(2) Uani 1 1 d . . .
Si3 Si 0.38515(5) 0.20167(6) 0.52023(5) 0.0388(2) Uani 1 1 d . . .
C31 C 0.2890(2) 0.2207(3) 0.5644(2) 0.0591(12) Uani 1 1 d . . .
H31 H 0.3007 0.2508 0.6103 0.071 Uiso 1 1 calc R . .
C311 C 0.2372(2) 0.2788(4) 0.5224(3) 0.0840(17) Uani 1 1 d . . .
H31A H 0.2199 0.2508 0.4784 0.126 Uiso 1 1 calc R . .
H31B H 0.2644 0.3298 0.5098 0.126 Uiso 1 1 calc R . .
H31C H 0.1938 0.2931 0.5520 0.126 Uiso 1 1 calc R . .
C312 C 0.2462(3) 0.1412(4) 0.5872(4) 0.119(3) Uani 1 1 d . . .
H31A H 0.2001 0.1571 0.6120 0.179 Uiso 1 1 calc R . .
H31B H 0.2779 0.1079 0.6196 0.179 Uiso 1 1 calc R . .
H31C H 0.2335 0.1082 0.5444 0.179 Uiso 1 1 calc R . .
C32 C 0.4333(3) 0.1277(3) 0.5868(2) 0.0622(12) Uani 1 1 d . . .
H32 H 0.4029 0.0753 0.5875 0.075 Uiso 1 1 calc R . .
C321 C 0.4349(3) 0.1616(4) 0.6643(2) 0.0883(17) Uani 1 1 d . . .
H32A H 0.4601 0.1212 0.6959 0.132 Uiso 1 1 calc R . .
H32B H 0.3834 0.1704 0.6807 0.132 Uiso 1 1 calc R . .
H32C H 0.4623 0.2147 0.6656 0.132 Uiso 1 1 calc R . .
C322 C 0.5124(3) 0.1031(3) 0.5636(3) 0.0821(15) Uani 1 1 d . . .
H32D H 0.5443 0.1529 0.5623 0.123 Uiso 1 1 calc R . .
H32E H 0.5101 0.0778 0.5156 0.123 Uiso 1 1 calc R . .
H32F H 0.5335 0.0628 0.5979 0.123 Uiso 1 1 calc R . .
C33 C 0.3730(2) 0.1354(3) 0.4353(2) 0.0500(10) Uani 1 1 d . . .
H33 H 0.4252 0.1211 0.4203 0.060 Uiso 1 1 calc R . .
C331 C 0.3392(2) 0.1823(3) 0.3716(2) 0.0688(13) Uani 1 1 d . . .
H33A H 0.3427 0.1478 0.3282 0.103 Uiso 1 1 calc R . .
H33B H 0.3667 0.2346 0.3644 0.103 Uiso 1 1 calc R . .
H33C H 0.2863 0.1948 0.3811 0.103 Uiso 1 1 calc R . .
C332 C 0.3335(3) 0.0513(3) 0.4442(3) 0.0755(14) Uani 1 1 d . . .
H33D H 0.2802 0.0606 0.4540 0.113 Uiso 1 1 calc R . .
H33E H 0.3566 0.0207 0.4844 0.113 Uiso 1 1 calc R . .
H33F H 0.3385 0.0186 0.3999 0.113 Uiso 1 1 calc R . .
Si4 Si 0.60107(6) 0.18919(7) 0.31398(5) 0.0439(3) Uani 1 1 d . . .
C41 C 0.6730(3) 0.2113(3) 0.2450(2) 0.0762(14) Uani 1 1 d . . .
H41A H 0.6522 0.2500 0.2091 0.114 Uiso 1 1 calc R . .
H41B H 0.6875 0.1591 0.2214 0.114 Uiso 1 1 calc R . .
H41C H 0.7172 0.2366 0.2681 0.114 Uiso 1 1 calc R . .
C42 C 0.6394(3) 0.1059(3) 0.3725(3) 0.0770(14) Uani 1 1 d . . .
H42A H 0.6870 0.1245 0.3940 0.116 Uiso 1 1 calc R . .
H42B H 0.6480 0.0555 0.3438 0.116 Uiso 1 1 calc R . .
H42C H 0.6035 0.0935 0.4107 0.116 Uiso 1 1 calc R . .
C43 C 0.5183(3) 0.1425(4) 0.2671(3) 0.0927(18) Uani 1 1 d . . .
H43A H 0.4814 0.1249 0.3028 0.139 Uiso 1 1 calc R . .
H43B H 0.5344 0.0940 0.2391 0.139 Uiso 1 1 calc R . .
H43C H 0.4956 0.1841 0.2349 0.139 Uiso 1 1 calc R . .
O1 O 0.57889(12) 0.27138(15) 0.35889(11) 0.0405(6) Uani 1 1 d . . .
C91 C 0.0998(2) 0.3414(4) 0.3461(3) 0.0693(13) Uani 1 1 d . . .
C92 C 0.1510(3) 0.2842(3) 0.3218(2) 0.0716(13) Uani 1 1 d . . .
H92 H 0.1583 0.2331 0.3470 0.086 Uiso 1 1 calc R . .
C93 C 0.1925(3) 0.3009(4) 0.2602(3) 0.0806(15) Uani 1 1 d . . .
H93 H 0.2287 0.2618 0.2439 0.097 Uiso 1 1 calc R . .
C94 C 0.1808(4) 0.3735(5) 0.2233(3) 0.103(2) Uani 1 1 d . . .
H94 H 0.2081 0.3852 0.1808 0.124 Uiso 1 1 calc R . .
C95 C 0.1309(6) 0.4274(5) 0.2476(4) 0.140(3) Uani 1 1 d . . .
H95 H 0.1234 0.4783 0.2222 0.169 Uiso 1 1 calc R . .
C96 C 0.0906(4) 0.4130(5) 0.3069(4) 0.114(2) Uani 1 1 d . . .
H96 H 0.0549 0.4533 0.3220 0.137 Uiso 1 1 calc R . .
C97 C 0.0555(3) 0.3242(5) 0.4137(3) 0.127(3) Uani 1 1 d . . .
H97A H 0.0506 0.2637 0.4204 0.191 Uiso 1 1 calc R . .
H97B H 0.0054 0.3492 0.4091 0.191 Uiso 1 1 calc R . .
H97C H 0.0818 0.3485 0.4552 0.191 Uiso 1 1 calc R . .

loop_
_atom_site_aniso_label
_atom_site_aniso_U_11
_atom_site_aniso_U_22
_atom_site_aniso_U_33
_atom_site_aniso_U_23
_atom_site_aniso_U_13
_atom_site_aniso_U_12
Sr1 0.0248(2) 0.0312(3) 0.0242(2) 0.00059(18) 0.00241(15) 0.00028(19)
K1 0.0444(4) 0.0500(5) 0.0371(4) 0.0052(4) 0.0022(3) 0.0071(4)
K2 0.0399(4) 0.0437(5) 0.0380(4) -0.0006(3) 0.0082(3) -0.0019(4)
K3 0.0367(4) 0.0587(6) 0.0411(4) -0.0051(4) 0.0022(3) -0.0038(4)
Li1 0.040(3) 0.049(4) 0.041(3) 0.001(3) 0.005(2) 0.001(3)
Li2 0.041(3) 0.046(4) 0.039(3) -0.001(3) 0.006(2) 0.000(3)
Li3 0.036(3) 0.043(4) 0.041(3) -0.006(3) 0.006(2) -0.002(3)
P1 0.0244(4) 0.0410(6) 0.0347(5) -0.0010(4) 0.0025(3) 0.0037(4)
Si1 0.0261(4) 0.0451(6) 0.0314(5) 0.0010(4) 0.0034(4) 0.0060(4)
C11 0.046(2) 0.050(3) 0.040(2) -0.0025(17) -0.0012(16) 0.0103(18)
C111 0.077(3) 0.052(3) 0.068(3) 0.012(2) 0.013(2) 0.009(2)
C112 0.070(3) 0.058(3) 0.088(3) -0.006(3) 0.012(2) 0.029(2)
C12 0.0341(19) 0.069(3) 0.047(2) 0.012(2) 0.0152(16) 0.0109(19)
C121 0.084(3) 0.120(5) 0.040(2) 0.012(3) 0.022(2) 0.008(3)
C122 0.053(3) 0.080(4) 0.079(3) 0.031(3) 0.019(2) 0.001(2)
C13 0.0339(19) 0.061(3) 0.044(2) -0.0051(18) -0.0027(15) 0.0025(18)
C131 0.058(3) 0.107(4) 0.040(2) -0.001(2) -0.0073(19) -0.005(3)
C132 0.035(2) 0.099(4) 0.061(3) -0.006(2) -0.0121(18) 0.007(2)
P2 0.0354(5) 0.0426(6) 0.0228(4) 0.0008(4) 0.0015(3) 0.0020(4)
Si2 0.0302(5) 0.0495(6) 0.0229(4) -0.0005(4) 0.0018(3) 0.0005(4)
C21 0.080(3) 0.064(3) 0.039(2) -0.018(2) -0.011(2) 0.009(2)
C211 0.148(5) 0.087(4) 0.076(3) -0.016(3) -0.015(3) -0.058(4)
C212 0.087(3) 0.107(4) 0.048(3) -0.036(3) -0.003(2) 0.020(3)
C22 0.053(2) 0.099(4) 0.035(2) 0.011(2) -0.0006(17) 0.024(2)
C221 0.048(3) 0.163(6) 0.075(3) 0.028(4) 0.001(2) 0.032(3)
C222 0.081(3) 0.131(5) 0.038(2) 0.015(3) -0.008(2) 0.034(3)
C23 0.058(3) 0.094(4) 0.032(2) 0.004(2) 0.0101(17) -0.025(2)
C231 0.039(2) 0.155(6) 0.073(3) -0.036(3) 0.016(2) -0.021(3)
C232 0.106(4) 0.081(4) 0.075(3) 0.024(3) -0.019(3) -0.044(3)
P3 0.0354(5) 0.0318(5) 0.0378(5) 0.0003(4) 0.0096(4) -0.0049(4)
Si3 0.0408(5) 0.0354(6) 0.0403(5) -0.0040(4) 0.0111(4) -0.0084(4)
C31 0.053(2) 0.051(3) 0.074(3) -0.018(2) 0.032(2) -0.021(2)
C311 0.040(2) 0.126(5) 0.086(3) -0.038(3) 0.013(2) 0.000(3)
C312 0.101(4) 0.074(4) 0.185(6) -0.042(4) 0.098(4) -0.048(3)
C32 0.088(3) 0.040(3) 0.060(3) 0.008(2) 0.006(2) -0.011(2)
C321 0.120(4) 0.099(4) 0.046(3) 0.019(3) 0.008(3) -0.013(3)
C322 0.100(4) 0.074(4) 0.071(3) 0.008(3) -0.009(3) 0.032(3)
C33 0.041(2) 0.052(3) 0.057(2) -0.016(2) 0.0057(17) -0.0058(18)
C331 0.065(3) 0.085(4) 0.056(3) -0.019(2) -0.005(2) -0.005(3)
C332 0.084(3) 0.059(3) 0.084(3) -0.021(3) -0.001(3) -0.016(3)
Si4 0.0459(6) 0.0427(7) 0.0434(6) -0.0102(5) 0.0095(4) 0.0009(5)
C41 0.089(3) 0.075(4) 0.066(3) -0.010(3) 0.039(2) -0.001(3)
C42 0.110(4) 0.044(3) 0.077(3) -0.004(2) 0.012(3) 0.008(3)
C43 0.069(3) 0.111(5) 0.098(4) -0.060(4) -0.003(3) 0.000(3)
O1 0.0438(13) 0.0407(15) 0.0372(13) -0.0063(11) 0.0070(10) 0.0047(11)
C91 0.042(2) 0.094(4) 0.072(3) -0.018(3) -0.005(2) 0.006(2)
C92 0.067(3) 0.076(4) 0.072(3) 0.011(3) 0.004(2) 0.011(3)
C93 0.064(3) 0.102(5) 0.076(3) -0.021(3) 0.009(2) 0.016(3)
C94 0.148(6) 0.104(5) 0.058(3) 0.005(4) 0.020(3) -0.016(5)
C95 0.259(10) 0.088(6) 0.074(5) -0.002(4) 0.005(5) 0.031(6)
C96 0.136(6) 0.110(6) 0.096(5) -0.035(4) -0.029(4) 0.060(5)
C97 0.063(3) 0.205(8) 0.114(5) -0.039(5) 0.035(3) -0.002(4)

loop_
_atom_type_symbol
_atom_type_description
_atom_type_scat_dispersion_real
_atom_type_scat_dispersion_imag
_atom_type_scat_source
C C 0.0033 0.0016 'International Tables Vol C Tables 4.2.6.8 and 6.1.1.4'
H H 0.0000 0.0000 'International Tables Vol C Tables 4.2.6.8 and 6.1.1.4'
O O 0.0106 0.0060 'International Tables Vol C Tables 4.2.6.8 and 6.1.1.4'
Si Si 0.0817 0.0704 'International Tables Vol C Tables 4.2.6.8 and 6.1.1.4'
P P 0.1023 0.0942 'International Tables Vol C Tables 4.2.6.8 and 6.1.1.4'
K K 0.2009 0.2494 'International Tables Vol C Tables 4.2.6.8 and 6.1.1.4'
Sr Sr -1.5307 3.2498 'International Tables Vol C Tables 4.2.6.8 and 6.1.1.4'
Li Li -0.0003 0.0001 'International Tables Vol C Tables 4.2.6.8 and 6.1.1.4'

loop_
_exptl_crystal_face_index_h
_exptl_crystal_face_index_k
_exptl_crystal_face_index_l
_exptl_crystal_face_perp_dist
1 1 0 0.04000
1 -1 0 0.04000
0 0 1 0.01000
0 0 -1 0.01000
-1 -1 0 0.04000
-1 1 0 0.04000

loop_
_geom_angle_atom_site_label_1
_geom_angle_atom_site_label_2
_geom_angle_atom_site_label_3
_geom_angle
_geom_angle_site_symmetry_1
_geom_angle_site_symmetry_3
_geom_angle_publ_flag
P3 Sr1 P3 180.0 . 3_666 ?
P3 Sr1 P2 96.87(2) . . ?
P3 Sr1 P2 83.13(2) 3_666 . ?
P3 Sr1 P2 83.13(2) . 3_666 ?
P3 Sr1 P2 96.87(2) 3_666 3_666 ?
P2 Sr1 P2 180.0 . 3_666 ?
P3 Sr1 P1 83.63(2) . 3_666 ?
P3 Sr1 P1 96.37(2) 3_666 3_666 ?
P2 Sr1 P1 95.82(2) . 3_666 ?
P2 Sr1 P1 84.18(2) 3_666 3_666 ?
P3 Sr1 P1 96.37(2) . . ?
P3 Sr1 P1 83.63(2) 3_666 . ?
P2 Sr1 P1 84.18(2) . . ?
P2 Sr1 P1 95.82(2) 3_666 . ?
P1 Sr1 P1 180.0 3_666 . ?
P3 Sr1 Li3 42.39(9) . . ?
P3 Sr1 Li3 137.61(9) 3_666 . ?
P2 Sr1 Li3 137.81(9) . . ?
P2 Sr1 Li3 42.19(9) 3_666 . ?
P1 Sr1 Li3 73.23(8) 3_666 . ?
P1 Sr1 Li3 106.77(9) . . ?
P3 Sr1 Li3 137.61(9) . 3_666 ?
P3 Sr1 Li3 42.39(9) 3_666 3_666 ?
P2 Sr1 Li3 42.19(9) . 3_666 ?
P2 Sr1 Li3 137.81(9) 3_666 3_666 ?
P1 Sr1 Li3 106.77(9) 3_666 3_666 ?
P1 Sr1 Li3 73.23(8) . 3_666 ?
Li3 Sr1 Li3 180.000(1) . 3_666 ?
P3 Sr1 Li1 42.14(9) . . ?
P3 Sr1 Li1 137.86(9) 3_666 . ?
P2 Sr1 Li1 107.08(9) . . ?
P2 Sr1 Li1 72.92(9) 3_666 . ?
P1 Sr1 Li1 42.90(9) 3_666 . ?
P1 Sr1 Li1 137.10(9) . . ?
Li3 Sr1 Li1 38.82(12) . . ?
Li3 Sr1 Li1 141.18(12) 3_666 . ?
P3 Sr1 Li1 137.86(9) . 3_666 ?
P3 Sr1 Li1 42.14(9) 3_666 3_666 ?
P2 Sr1 Li1 72.92(9) . 3_666 ?
P2 Sr1 Li1 107.08(9) 3_666 3_666 ?
P1 Sr1 Li1 137.10(9) 3_666 3_666 ?
P1 Sr1 Li1 42.90(9) . 3_666 ?
Li3 Sr1 Li1 141.18(12) . 3_666 ?
Li3 Sr1 Li1 38.82(12) 3_666 3_666 ?
Li1 Sr1 Li1 180.00(17) . 3_666 ?
P3 Sr1 Li2 107.47(10) . 3_666 ?
P3 Sr1 Li2 72.53(9) 3_666 3_666 ?
P2 Sr1 Li2 42.95(9) . 3_666 ?
P2 Sr1 Li2 137.05(9) 3_666 3_666 ?
P1 Sr1 Li2 137.37(9) 3_666 3_666 ?
P1 Sr1 Li2 42.63(9) . 3_666 ?
Li3 Sr1 Li2 141.21(12) . 3_666 ?
Li3 Sr1 Li2 38.79(12) 3_666 3_666 ?
Li1 Sr1 Li2 141.29(13) . 3_666 ?
Li1 Sr1 Li2 38.71(13) 3_666 3_666 ?
P3 Sr1 Li2 72.53(10) . . ?
P3 Sr1 Li2 107.47(10) 3_666 . ?
P2 Sr1 Li2 137.05(9) . . ?
P2 Sr1 Li2 42.95(9) 3_666 . ?
P1 Sr1 Li2 42.63(9) 3_666 . ?
P1 Sr1 Li2 137.37(9) . . ?
Li3 Sr1 Li2 38.79(12) . . ?
Li3 Sr1 Li2 141.21(12) 3_666 . ?
Li1 Sr1 Li2 38.71(13) . . ?
Li1 Sr1 Li2 141.29(13) 3_666 . ?
Li2 Sr1 Li2 180.0 3_666 . ?
P2 K1 Li1 112.98(11) . . ?
P2 K1 P3 87.70(3) . . ?
Li1 K1 P3 43.94(10) . . ?
P2 K1 P1 87.13(3) . 3_666 ?
Li1 K1 P1 44.70(11) . 3_666 ?
P3 K1 P1 74.21(2) . 3_666 ?
P2 K1 Sr1 50.777(18) . . ?
Li1 K1 Sr1 62.21(11) . . ?
P3 K1 Sr1 49.625(18) . . ?
P1 K1 Sr1 49.991(17) 3_666 . ?
P2 K1 K3 52.16(2) . 3_666 ?
Li1 K1 K3 93.82(11) . 3_666 ?
P3 K1 K3 106.58(3) . 3_666 ?
P1 K1 K3 49.82(2) 3_666 3_666 ?
Sr1 K1 K3 58.052(16) . 3_666 ?
P2 K1 K2 52.70(2) . . ?
Li1 K1 K2 91.20(10) . . ?
P3 K1 K2 48.13(2) . . ?
P1 K1 K2 104.18(2) 3_666 . ?
Sr1 K1 K2 55.328(14) . . ?
K3 K1 K2 99.63(2) 3_666 . ?
P3 K2 P1 89.86(3) . . ?
P3 K2 Li2 115.21(10) . 3_666 ?
P1 K2 Li2 45.30(10) . 3_666 ?
P3 K2 C31 62.49(6) . . ?
P1 K2 C31 122.93(9) . . ?
Li2 K2 C31 167.93(13) 3_666 . ?
P3 K2 P2 88.37(3) . . ?
P1 K2 P2 75.99(3) . . ?
Li2 K2 P2 44.83(10) 3_666 . ?
C31 K2 P2 142.90(8) . . ?
P3 K2 Sr1 51.699(19) . . ?
P1 K2 Sr1 51.432(17) . . ?
Li2 K2 Sr1 63.52(10) 3_666 . ?
C31 K2 Sr1 112.80(7) . . ?
P2 K2 Sr1 50.781(17) . . ?
P3 K2 Si3 33.98(2) . . ?
P1 K2 Si3 115.16(3) . . ?
Li2 K2 Si3 149.17(10) 3_666 . ?
C31 K2 Si3 29.77(6) . . ?
P2 K2 Si3 115.43(3) . . ?
Sr1 K2 Si3 85.65(2) . . ?
P3 K2 K3 54.36(2) . . ?
P1 K2 K3 49.90(2) . . ?
Li2 K2 K3 94.46(10) 3_666 . ?
C31 K2 K3 74.51(8) . . ?
P2 K2 K3 108.07(2) . . ?
Sr1 K2 K3 58.467(15) . . ?
Si3 K2 K3 67.17(2) . . ?
P3 K2 K1 52.61(2) . . ?
P1 K2 K1 107.67(3) . . ?
Li2 K2 K1 93.26(10) 3_666 . ?
C31 K2 K1 93.83(8) . . ?
P2 K2 K1 49.09(2) . . ?
Sr1 K2 K1 57.468(15) . . ?
Si3 K2 K1 68.32(2) . . ?
K3 K2 K1 101.94(2) . . ?
P1 K3 P2 87.43(3) . 3_666 ?
P1 K3 Li3 111.24(10) . . ?
P2 K3 Li3 43.98(10) 3_666 . ?
P1 K3 P3 85.48(3) . . ?
P2 K3 P3 73.10(2) 3_666 . ?
Li3 K3 P3 43.25(9) . . ?
P1 K3 Sr1 50.108(17) . . ?
P2 K3 Sr1 49.631(17) 3_666 . ?
Li3 K3 Sr1 61.15(10) . . ?
P3 K3 Sr1 48.650(17) . . ?
P1 K3 K1 52.76(2) . 3_666 ?
P2 K3 K1 49.60(2) 3_666 3_666 ?
Li3 K3 K1 92.61(10) . 3_666 ?
P3 K3 K1 104.39(2) . 3_666 ?
Sr1 K3 K1 56.767(15) . 3_666 ?
P1 K3 K2 50.78(2) . . ?
P2 K3 K2 103.51(2) 3_666 . ?
Li3 K3 K2 90.33(9) . . ?
P3 K3 K2 47.91(2) . . ?
Sr1 K3 K2 55.046(14) . . ?
K1 K3 K2 98.23(2) 3_666 . ?
O1 Li1 Li2 48.9(2) . . ?
O1 Li1 Li3 49.06(19) . . ?
Li2 Li1 Li3 60.0(2) . . ?
O1 Li1 P3 107.9(2) . . ?
Li2 Li1 P3 108.5(3) . . ?
Li3 Li1 P3 60.70(18) . . ?
O1 Li1 P1 107.8(3) . 3_666 ?
Li2 Li1 P1 60.8(2) . 3_666 ?
Li3 Li1 P1 108.3(3) . 3_666 ?
P3 Li1 P1 107.1(2) . 3_666 ?
O1 Li1 Si4 23.48(12) . . ?
Li2 Li1 Si4 68.73(19) . . ?
Li3 Li1 Si4 66.89(18) . . ?
P3 Li1 Si4 117.2(2) . . ?
P1 Li1 Si4 120.6(2) 3_666 . ?
O1 Li1 K1 173.2(3) . . ?
Li2 Li1 K1 125.8(3) . . ?
Li3 Li1 K1 125.9(2) . . ?
P3 Li1 K1 68.81(13) . . ?
P1 Li1 K1 68.48(13) 3_666 . ?
Si4 Li1 K1 163.3(2) . . ?
O1 Li1 Sr1 108.0(2) . . ?
Li2 Li1 Sr1 70.7(2) . . ?
Li3 Li1 Sr1 70.3(2) . . ?
P3 Li1 Sr1 54.42(12) . . ?
P1 Li1 Sr1 54.79(12) 3_666 . ?
Si4 Li1 Sr1 131.39(18) . . ?
K1 Li1 Sr1 65.22(11) . . ?
O1 Li2 Li1 49.0(2) . . ?
O1 Li2 Li3 49.1(2) . . ?
Li1 Li2 Li3 60.0(2) . . ?
O1 Li2 P1 108.5(3) . 3_666 ?
Li1 Li2 P1 61.35(19) . 3_666 ?
Li3 Li2 P1 108.8(2) . 3_666 ?
O1 Li2 P2 107.0(2) . 3_666 ?
Li1 Li2 P2 108.1(2) . 3_666 ?
Li3 Li2 P2 59.89(19) . 3_666 ?
P1 Li2 P2 107.4(2) 3_666 3_666 ?
O1 Li2 K2 171.7(3) . 3_666 ?
Li1 Li2 K2 124.2(2) . 3_666 ?
Li3 Li2 K2 124.8(3) . 3_666 ?
P1 Li2 K2 66.75(14) 3_666 3_666 ?
P2 Li2 K2 69.21(14) 3_666 3_666 ?
O1 Li2 Sr1 108.1(2) . . ?
Li1 Li2 Sr1 70.62(19) . . ?
Li3 Li2 Sr1 70.26(18) . . ?
P1 Li2 Sr1 54.82(11) 3_666 . ?
P2 Li2 Sr1 54.75(11) 3_666 . ?
K2 Li2 Sr1 63.62(10) 3_666 . ?
O1 Li3 Li2 48.9(2) . . ?
O1 Li3 Li1 48.98(19) . . ?
Li2 Li3 Li1 60.0(2) . . ?
O1 Li3 P2 108.7(3) . 3_666 ?
Li2 Li3 P2 61.9(2) . 3_666 ?
Li1 Li3 P2 109.6(3) . 3_666 ?
O1 Li3 P3 107.6(3) . . ?
Li2 Li3 P3 108.3(2) . . ?
Li1 Li3 P3 60.53(18) . . ?
P2 Li3 P3 107.6(2) 3_666 . ?
O1 Li3 Si4 23.32(11) . . ?
Li2 Li3 Si4 68.61(19) . . ?
Li1 Li3 Si4 66.62(19) . . ?
P2 Li3 Si4 121.13(19) 3_666 . ?
P3 Li3 Si4 116.8(2) . . ?
O1 Li3 K3 174.7(3) . . ?
Li2 Li3 K3 126.4(3) . . ?
Li1 Li3 K3 127.7(2) . . ?
P2 Li3 K3 67.65(14) 3_666 . ?
P3 Li3 K3 70.62(13) . . ?
Si4 Li3 K3 161.96(19) . . ?
O1 Li3 Sr1 108.5(2) . . ?
Li2 Li3 Sr1 70.95(19) . . ?
Li1 Li3 Sr1 70.91(19) . . ?
P2 Li3 Sr1 55.16(11) 3_666 . ?
P3 Li3 Sr1 54.66(11) . . ?
Si4 Li3 Sr1 131.72(17) . . ?
K3 Li3 Sr1 66.29(10) . . ?
Si1 P1 Li2 102.85(13) . 3_666 ?
Si1 P1 Li1 103.17(14) . 3_666 ?
Li2 P1 Li1 57.87(19) 3_666 3_666 ?
Si1 P1 Sr1 173.75(5) . . ?
Li2 P1 Sr1 82.55(13) 3_666 . ?
Li1 P1 Sr1 82.30(13) 3_666 . ?
Si1 P1 K3 98.09(4) . . ?
Li2 P1 K3 145.06(14) 3_666 . ?
Li1 P1 K3 142.26(13) 3_666 . ?
Sr1 P1 K3 75.67(2) . . ?
Si1 P1 K2 107.22(4) . . ?
Li2 P1 K2 67.95(14) 3_666 . ?
Li1 P1 K2 122.14(13) 3_666 . ?
Sr1 P1 K2 71.70(2) . . ?
K3 P1 K2 79.32(3) . . ?
Si1 P1 K1 106.73(4) . 3_666 ?
Li2 P1 K1 121.52(14) 3_666 3_666 ?
Li1 P1 K1 66.81(13) 3_666 3_666 ?
Sr1 P1 K1 72.45(2) . 3_666 ?
K3 P1 K1 77.41(3) . 3_666 ?
K2 P1 K1 140.99(3) . 3_666 ?
C11 Si1 C12 104.43(17) . . ?
C11 Si1 C13 110.66(17) . . ?
C12 Si1 C13 103.10(17) . . ?
C11 Si1 P1 110.82(12) . . ?
C12 Si1 P1 114.64(12) . . ?
C13 Si1 P1 112.68(12) . . ?
C111 C11 C112 108.1(3) . . ?
C111 C11 Si1 115.7(3) . . ?
C112 C11 Si1 117.8(3) . . ?
C122 C12 C121 111.0(4) . . ?
C122 C12 Si1 113.5(3) . . ?
C121 C12 Si1 112.6(3) . . ?
C131 C13 C132 109.1(3) . . ?
C131 C13 Si1 113.8(3) . . ?
C132 C13 Si1 115.6(3) . . ?
Si2 P2 Li3 111.19(13) . 3_666 ?
Si2 P2 Li2 103.69(13) . 3_666 ?
Li3 P2 Li2 58.23(18) 3_666 3_666 ?
Si2 P2 Sr1 166.12(5) . . ?
Li3 P2 Sr1 82.65(12) 3_666 . ?
Li2 P2 Sr1 82.30(12) 3_666 . ?
Si2 P2 K1 93.58(4) . . ?
Li3 P2 K1 143.68(13) 3_666 . ?
Li2 P2 K1 142.32(14) 3_666 . ?
Sr1 P2 K1 74.71(2) . . ?
Si2 P2 K3 111.20(4) . 3_666 ?
Li3 P2 K3 68.37(12) 3_666 3_666 ?
Li2 P2 K3 123.70(14) 3_666 3_666 ?
Sr1 P2 K3 74.23(2) . 3_666 ?
K1 P2 K3 78.24(3) . 3_666 ?
Si2 P2 K2 100.48(4) . . ?
Li3 P2 K2 120.29(13) 3_666 . ?
Li2 P2 K2 65.96(14) 3_666 . ?
Sr1 P2 K2 70.22(2) . . ?
K1 P2 K2 78.22(3) . . ?
K3 P2 K2 141.34(3) 3_666 . ?
C21 Si2 C23 106.2(2) . . ?
C21 Si2 C22 110.0(2) . . ?
C23 Si2 C22 102.1(2) . . ?
C21 Si2 P2 111.58(14) . . ?
C23 Si2 P2 113.45(12) . . ?
C22 Si2 P2 112.88(12) . . ?
C212 C21 C211 109.4(4) . . ?
C212 C21 Si2 117.6(3) . . ?
C211 C21 Si2 111.5(3) . . ?
C221 C22 C222 110.5(4) . . ?
C221 C22 Si2 117.3(3) . . ?
C222 C22 Si2 115.3(3) . . ?
C231 C23 C232 110.5(4) . . ?
C231 C23 Si2 111.7(3) . . ?
C232 C23 Si2 112.7(3) . . ?
Si3 P3 Li1 111.79(15) . . ?
Si3 P3 Li3 109.17(14) . . ?
Li1 P3 Li3 58.77(18) . . ?
Si3 P3 Sr1 163.85(5) . . ?
Li1 P3 Sr1 83.43(15) . . ?
Li3 P3 Sr1 82.95(14) . . ?
Si3 P3 K2 90.37(4) . . ?
Li1 P3 K2 143.85(14) . . ?
Li3 P3 K2 141.48(14) . . ?
Sr1 P3 K2 73.68(2) . . ?
Si3 P3 K1 107.34(4) . . ?
Li1 P3 K1 67.25(13) . . ?
Li3 P3 K1 122.64(13) . . ?
Sr1 P3 K1 72.75(2) . . ?
K2 P3 K1 79.26(3) . . ?
Si3 P3 K3 101.91(4) . . ?
Li1 P3 K3 121.88(13) . . ?
Li3 P3 K3 66.13(13) . . ?
Sr1 P3 K3 72.69(2) . . ?
K2 P3 K3 77.74(3) . . ?
K1 P3 K3 142.60(4) . . ?
C32 Si3 C33 103.74(19) . . ?
C32 Si3 C31 102.5(2) . . ?
C33 Si3 C31 110.22(18) . . ?
C32 Si3 P3 114.02(14) . . ?
C33 Si3 P3 112.58(13) . . ?
C31 Si3 P3 112.98(14) . . ?
C32 Si3 K2 108.02(14) . . ?
C33 Si3 K2 148.15(13) . . ?
C31 Si3 K2 60.54(12) . . ?
P3 Si3 K2 55.65(3) . . ?
C311 C31 C312 110.2(4) . . ?
C311 C31 Si3 114.5(3) . . ?
C312 C31 Si3 115.4(3) . . ?
C311 C31 K2 77.6(3) . . ?
C312 C31 K2 144.8(3) . . ?
Si3 C31 K2 89.69(13) . . ?
C322 C32 C321 110.3(4) . . ?
C322 C32 Si3 112.7(3) . . ?
C321 C32 Si3 113.1(3) . . ?
C331 C33 C332 109.9(3) . . ?
C331 C33 Si3 114.1(3) . . ?
C332 C33 Si3 116.6(3) . . ?
O1 Si4 C42 112.10(18) . . ?
O1 Si4 C41 112.15(19) . . ?
C42 Si4 C41 106.9(2) . . ?
O1 Si4 C43 111.94(19) . . ?
C42 Si4 C43 105.8(3) . . ?
C41 Si4 C43 107.6(2) . . ?
O1 Si4 Li1 28.16(14) . . ?
C42 Si4 Li1 84.03(19) . . ?
C41 Si4 Li1 125.82(19) . . ?
C43 Si4 Li1 120.31(19) . . ?
O1 Si4 Li3 28.01(13) . . ?
C42 Si4 Li3 122.86(19) . . ?
C41 Si4 Li3 123.7(2) . . ?
C43 Si4 Li3 83.93(19) . . ?
Li1 Si4 Li3 46.48(14) . . ?
Si4 O1 Li2 135.0(2) . . ?
Si4 O1 Li1 128.4(2) . . ?
Li2 O1 Li1 82.1(3) . . ?
Si4 O1 Li3 128.7(2) . . ?
Li2 O1 Li3 82.0(3) . . ?
Li1 O1 Li3 82.0(3) . . ?
C96 C91 C92 117.5(5) . . ?
C96 C91 C97 122.3(6) . . ?
C92 C91 C97 120.3(6) . . ?
C91 C92 C93 120.1(5) . . ?
C94 C93 C92 119.8(5) . . ?
C95 C94 C93 119.0(6) . . ?
C94 C95 C96 122.4(7) . . ?
C95 C96 C91 121.3(6) . . ?

loop_
_geom_bond_atom_site_label_1
_geom_bond_atom_site_label_2
_geom_bond_distance
_geom_bond_site_symmetry_2
_geom_bond_publ_flag
Sr1 P3 3.0895(9) . ?
Sr1 P3 3.0895(9) 3_666 ?
Sr1 P2 3.1106(8) . ?
Sr1 P2 3.1106(8) 3_666 ?
Sr1 P1 3.1114(8) 3_666 ?
Sr1 P1 3.1114(8) . ?
Sr1 Li3 3.759(6) . ?
Sr1 Li3 3.759(6) 3_666 ?
Sr1 Li1 3.774(6) . ?
Sr1 Li1 3.774(6) 3_666 ?
Sr1 Li2 3.775(6) 3_666 ?
Sr1 Li2 3.775(6) . ?
K1 P2 3.2694(12) . ?
K1 Li1 3.388(6) . ?
K1 P3 3.4248(11) . ?
K1 P1 3.4284(11) 3_666 ?
K1 K3 4.2027(12) 3_666 ?
K1 K2 4.2351(11) . ?
K2 P3 3.2099(11) . ?
K2 P1 3.3325(12) . ?
K2 Li2 3.362(6) 3_666 ?
K2 C31 3.385(4) . ?
K2 P2 3.4414(12) . ?
K2 Si3 3.8878(13) . ?
K2 K3 4.2270(11) . ?
K3 P1 3.2902(12) . ?
K3 P2 3.3902(11) 3_666 ?
K3 Li3 3.407(6) . ?
K3 P3 3.5152(12) . ?
K3 K1 4.2027(12) 3_666 ?
Li1 O1 1.907(6) . ?
Li1 Li2 2.502(8) . ?
Li1 Li3 2.503(8) . ?
Li1 P3 2.549(6) . ?
Li1 P1 2.592(6) 3_666 ?
Li1 Si4 3.169(6) . ?
Li2 O1 1.903(7) . ?
Li2 Li3 2.502(8) . ?
Li2 P1 2.578(6) 3_666 ?
Li2 P2 2.595(6) 3_666 ?
Li2 K2 3.362(6) 3_666 ?
Li3 O1 1.910(6) . ?
Li3 P2 2.545(6) 3_666 ?
Li3 P3 2.553(5) . ?
Li3 Si4 3.175(6) . ?
P1 Si1 2.1828(12) . ?
P1 Li2 2.578(6) 3_666 ?
P1 Li1 2.592(6) 3_666 ?
P1 K1 3.4284(11) 3_666 ?
Si1 C11 1.915(4) . ?
Si1 C12 1.920(4) . ?
Si1 C13 1.923(3) . ?
C11 C111 1.530(5) . ?
C11 C112 1.532(5) . ?
C12 C122 1.518(6) . ?
C12 C121 1.527(6) . ?
C13 C131 1.534(5) . ?
C13 C132 1.546(5) . ?
P2 Si2 2.1786(11) . ?
P2 Li3 2.545(6) 3_666 ?
P2 Li2 2.595(6) 3_666 ?
P2 K3 3.3902(11) 3_666 ?
Si2 C21 1.895(4) . ?
Si2 C23 1.908(4) . ?
Si2 C22 1.919(4) . ?
C21 C212 1.550(6) . ?
C21 C211 1.555(7) . ?
C22 C221 1.485(6) . ?
C22 C222 1.538(5) . ?
C23 C231 1.533(6) . ?
C23 C232 1.534(7) . ?
P3 Si3 2.1727(13) . ?
Si3 C32 1.911(4) . ?
Si3 C33 1.914(4) . ?
Si3 C31 1.931(4) . ?
C31 C311 1.521(7) . ?
C31 C312 1.546(6) . ?
C32 C322 1.529(6) . ?
C32 C321 1.539(6) . ?
C33 C331 1.522(6) . ?
C33 C332 1.529(6) . ?
Si4 O1 1.610(2) . ?
Si4 C42 1.848(5) . ?
Si4 C41 1.856(4) . ?
Si4 C43 1.862(5) . ?
C91 C96 1.367(8) . ?
C91 C92 1.373(6) . ?
C91 C97 1.516(7) . ?
C92 C93 1.395(7) . ?
C93 C94 1.365(8) . ?
C94 C95 1.322(10) . ?
C95 C96 1.343(10) . ?

loop_
_geom_torsion_atom_site_label_1
_geom_torsion_atom_site_label_2
_geom_torsion_atom_site_label_3
_geom_torsion_atom_site_label_4
_geom_torsion
_geom_torsion_site_symmetry_1
_geom_torsion_site_symmetry_2
_geom_torsion_site_symmetry_3
_geom_torsion_site_symmetry_4
_geom_torsion_publ_flag
P3 Sr1 K1 P2 -128.76(3) . . . . ?
P3 Sr1 K1 P2 51.24(3) 3_666 . . . ?
P2 Sr1 K1 P2 180.0 3_666 . . . ?
P1 Sr1 K1 P2 126.91(3) 3_666 . . . ?
P1 Sr1 K1 P2 -53.09(3) . . . . ?
Li3 Sr1 K1 P2 -161.19(8) . . . . ?
Li3 Sr1 K1 P2 18.81(8) 3_666 . . . ?
Li1 Sr1 K1 P2 179.58(11) . . . . ?
Li1 Sr1 K1 P2 -0.42(11) 3_666 . . . ?
Li2 Sr1 K1 P2 -20.03(9) 3_666 . . . ?
Li2 Sr1 K1 P2 159.97(9) . . . . ?
P3 Sr1 K1 Li1 51.66(11) . . . . ?
P3 Sr1 K1 Li1 -128.34(11) 3_666 . . . ?
P2 Sr1 K1 Li1 -179.58(11) . . . . ?
P2 Sr1 K1 Li1 0.42(11) 3_666 . . . ?
P1 Sr1 K1 Li1 -52.66(11) 3_666 . . . ?
P1 Sr1 K1 Li1 127.34(11) . . . . ?
Li3 Sr1 K1 Li1 19.24(14) . . . . ?
Li3 Sr1 K1 Li1 -160.76(14) 3_666 . . . ?
Li1 Sr1 K1 Li1 180.0 3_666 . . . ?
Li2 Sr1 K1 Li1 160.39(14) 3_666 . . . ?
Li2 Sr1 K1 Li1 -19.61(14) . . . . ?
P3 Sr1 K1 P3 180.0 3_666 . . . ?
P2 Sr1 K1 P3 128.76(3) . . . . ?
P2 Sr1 K1 P3 -51.24(3) 3_666 . . . ?
P1 Sr1 K1 P3 -104.33(3) 3_666 . . . ?
P1 Sr1 K1 P3 75.67(3) . . . . ?
Li3 Sr1 K1 P3 -32.43(8) . . . . ?
Li3 Sr1 K1 P3 147.57(8) 3_666 . . . ?
Li1 Sr1 K1 P3 -51.66(11) . . . . ?
Li1 Sr1 K1 P3 128.34(11) 3_666 . . . ?
Li2 Sr1 K1 P3 108.73(9) 3_666 . . . ?
Li2 Sr1 K1 P3 -71.27(9) . . . . ?
P3 Sr1 K1 P1 104.33(3) . . . 3_666 ?
P3 Sr1 K1 P1 -75.67(3) 3_666 . . 3_666 ?
P2 Sr1 K1 P1 -126.91(3) . . . 3_666 ?
P2 Sr1 K1 P1 53.09(3) 3_666 . . 3_666 ?
P1 Sr1 K1 P1 180.0 . . . 3_666 ?
Li3 Sr1 K1 P1 71.90(8) . . . 3_666 ?
Li3 Sr1 K1 P1 -108.10(8) 3_666 . . 3_666 ?
Li1 Sr1 K1 P1 52.66(11) . . . 3_666 ?
Li1 Sr1 K1 P1 -127.34(11) 3_666 . . 3_666 ?
Li2 Sr1 K1 P1 -146.94(9) 3_666 . . 3_666 ?
Li2 Sr1 K1 P1 33.06(9) . . . 3_666 ?
P3 Sr1 K1 K3 166.34(3) . . . 3_666 ?
P3 Sr1 K1 K3 -13.66(3) 3_666 . . 3_666 ?
P2 Sr1 K1 K3 -64.90(2) . . . 3_666 ?
P2 Sr1 K1 K3 115.10(2) 3_666 . . 3_666 ?
P1 Sr1 K1 K3 62.02(2) 3_666 . . 3_666 ?
P1 Sr1 K1 K3 -117.98(2) . . . 3_666 ?
Li3 Sr1 K1 K3 133.92(8) . . . 3_666 ?
Li3 Sr1 K1 K3 -46.08(8) 3_666 . . 3_666 ?
Li1 Sr1 K1 K3 114.68(11) . . . 3_666 ?
Li1 Sr1 K1 K3 -65.32(11) 3_666 . . 3_666 ?
Li2 Sr1 K1 K3 -84.93(9) 3_666 . . 3_666 ?
Li2 Sr1 K1 K3 95.07(9) . . . 3_666 ?
P3 Sr1 K1 K2 -61.50(2) . . . . ?
P3 Sr1 K1 K2 118.50(2) 3_666 . . . ?
P2 Sr1 K1 K2 67.26(2) . . . . ?
P2 Sr1 K1 K2 -112.74(2) 3_666 . . . ?
P1 Sr1 K1 K2 -165.83(3) 3_666 . . . ?
P1 Sr1 K1 K2 14.17(3) . . . . ?
Li3 Sr1 K1 K2 -93.93(8) . . . . ?
Li3 Sr1 K1 K2 86.07(8) 3_666 . . . ?
Li1 Sr1 K1 K2 -113.16(11) . . . . ?
Li1 Sr1 K1 K2 66.84(11) 3_666 . . . ?
Li2 Sr1 K1 K2 47.23(9) 3_666 . . . ?
Li2 Sr1 K1 K2 -132.77(9) . . . . ?
P3 Sr1 K2 P3 180.0 3_666 . . . ?
P2 Sr1 K2 P3 -126.72(3) . . . . ?
P2 Sr1 K2 P3 53.28(3) 3_666 . . . ?
P1 Sr1 K2 P3 -51.26(3) 3_666 . . . ?
P1 Sr1 K2 P3 128.74(3) . . . . ?
Li3 Sr1 K2 P3 20.30(9) . . . . ?
Li3 Sr1 K2 P3 -159.70(9) 3_666 . . . ?
Li1 Sr1 K2 P3 -18.56(9) . . . . ?
Li1 Sr1 K2 P3 161.44(9) 3_666 . . . ?
Li2 Sr1 K2 P3 -178.69(11) 3_666 . . . ?
Li2 Sr1 K2 P3 1.31(11) . . . . ?
P3 Sr1 K2 P1 -128.74(3) . . . . ?
P3 Sr1 K2 P1 51.26(3) 3_666 . . . ?
P2 Sr1 K2 P1 104.54(3) . . . . ?
P2 Sr1 K2 P1 -75.46(3) 3_666 . . . ?
P1 Sr1 K2 P1 180.0 3_666 . . . ?
Li3 Sr1 K2 P1 -108.44(9) . . . . ?
Li3 Sr1 K2 P1 71.56(9) 3_666 . . . ?
Li1 Sr1 K2 P1 -147.31(9) . . . . ?
Li1 Sr1 K2 P1 32.69(9) 3_666 . . . ?
Li2 Sr1 K2 P1 52.57(11) 3_666 . . . ?
Li2 Sr1 K2 P1 -127.43(11) . . . . ?
P3 Sr1 K2 Li2 178.69(11) . . . 3_666 ?
P3 Sr1 K2 Li2 -1.31(11) 3_666 . . 3_666 ?
P2 Sr1 K2 Li2 51.97(11) . . . 3_666 ?
P2 Sr1 K2 Li2 -128.03(11) 3_666 . . 3_666 ?
P1 Sr1 K2 Li2 127.43(11) 3_666 . . 3_666 ?
P1 Sr1 K2 Li2 -52.57(11) . . . 3_666 ?
Li3 Sr1 K2 Li2 -161.01(14) . . . 3_666 ?
Li3 Sr1 K2 Li2 18.99(14) 3_666 . . 3_666 ?
Li1 Sr1 K2 Li2 160.12(14) . . . 3_666 ?
Li1 Sr1 K2 Li2 -19.88(14) 3_666 . . 3_666 ?
Li2 Sr1 K2 Li2 180.0 . . . 3_666 ?
P3 Sr1 K2 C31 -13.96(9) . . . . ?
P3 Sr1 K2 C31 166.04(9) 3_666 . . . ?
P2 Sr1 K2 C31 -140.68(10) . . . . ?
P2 Sr1 K2 C31 39.32(10) 3_666 . . . ?
P1 Sr1 K2 C31 -65.22(10) 3_666 . . . ?
P1 Sr1 K2 C31 114.78(10) . . . . ?
Li3 Sr1 K2 C31 6.34(13) . . . . ?
Li3 Sr1 K2 C31 -173.66(13) 3_666 . . . ?
Li1 Sr1 K2 C31 -32.53(13) . . . . ?
Li1 Sr1 K2 C31 147.47(13) 3_666 . . . ?
Li2 Sr1 K2 C31 167.35(14) 3_666 . . . ?
Li2 Sr1 K2 C31 -12.65(14) . . . . ?
P3 Sr1 K2 P2 126.72(3) . . . . ?
P3 Sr1 K2 P2 -53.28(3) 3_666 . . . ?
P2 Sr1 K2 P2 180.0 3_666 . . . ?
P1 Sr1 K2 P2 75.46(3) 3_666 . . . ?
P1 Sr1 K2 P2 -104.54(3) . . . . ?
Li3 Sr1 K2 P2 147.02(9) . . . . ?
Li3 Sr1 K2 P2 -32.98(9) 3_666 . . . ?
Li1 Sr1 K2 P2 108.16(9) . . . . ?
Li1 Sr1 K2 P2 -71.84(9) 3_666 . . . ?
Li2 Sr1 K2 P2 -51.97(11) 3_666 . . . ?
Li2 Sr1 K2 P2 128.03(11) . . . . ?
P3 Sr1 K2 Si3 -1.45(2) . . . . ?
P3 Sr1 K2 Si3 178.55(2) 3_666 . . . ?
P2 Sr1 K2 Si3 -128.17(3) . . . . ?
P2 Sr1 K2 Si3 51.83(3) 3_666 . . . ?
P1 Sr1 K2 Si3 -52.70(3) 3_666 . . . ?
P1 Sr1 K2 Si3 127.30(3) . . . . ?
Li3 Sr1 K2 Si3 18.85(9) . . . . ?
Li3 Sr1 K2 Si3 -161.15(9) 3_666 . . . ?
Li1 Sr1 K2 Si3 -20.01(9) . . . . ?
Li1 Sr1 K2 Si3 159.99(9) 3_666 . . . ?
Li2 Sr1 K2 Si3 179.86(11) 3_666 . . . ?
Li2 Sr1 K2 Si3 -0.14(11) . . . . ?
P3 Sr1 K2 K3 -67.26(3) . . . . ?
P3 Sr1 K2 K3 112.74(3) 3_666 . . . ?
P2 Sr1 K2 K3 166.03(3) . . . . ?
P2 Sr1 K2 K3 -13.97(3) 3_666 . . . ?
P1 Sr1 K2 K3 -118.51(2) 3_666 . . . ?
P1 Sr1 K2 K3 61.49(2) . . . . ?
Li3 Sr1 K2 K3 -46.95(9) . . . . ?
Li3 Sr1 K2 K3 133.05(9) 3_666 . . . ?
Li1 Sr1 K2 K3 -85.82(9) . . . . ?
Li1 Sr1 K2 K3 94.18(9) 3_666 . . . ?
Li2 Sr1 K2 K3 114.06(11) 3_666 . . . ?
Li2 Sr1 K2 K3 -65.94(11) . . . . ?
P3 Sr1 K2 K1 65.54(3) . . . . ?
P3 Sr1 K2 K1 -114.46(3) 3_666 . . . ?
P2 Sr1 K2 K1 -61.18(2) . . . . ?
P2 Sr1 K2 K1 118.82(2) 3_666 . . . ?
P1 Sr1 K2 K1 14.29(3) 3_666 . . . ?
P1 Sr1 K2 K1 -165.71(3) . . . . ?
Li3 Sr1 K2 K1 85.84(9) . . . . ?
Li3 Sr1 K2 K1 -94.16(9) 3_666 . . . ?
Li1 Sr1 K2 K1 46.98(9) . . . . ?
Li1 Sr1 K2 K1 -133.02(9) 3_666 . . . ?
Li2 Sr1 K2 K1 -113.15(11) 3_666 . . . ?
Li2 Sr1 K2 K1 66.85(11) . . . . ?
P2 K1 K2 P3 127.96(3) . . . . ?
Li1 K1 K2 P3 9.60(11) . . . . ?
P1 K1 K2 P3 52.89(3) 3_666 . . . ?
Sr1 K1 K2 P3 64.04(2) . . . . ?
K3 K1 K2 P3 103.68(3) 3_666 . . . ?
P2 K1 K2 P1 52.24(3) . . . . ?
Li1 K1 K2 P1 -66.12(11) . . . . ?
P3 K1 K2 P1 -75.72(3) . . . . ?
P1 K1 K2 P1 -22.84(4) 3_666 . . . ?
Sr1 K1 K2 P1 -11.68(2) . . . . ?
K3 K1 K2 P1 27.96(3) 3_666 . . . ?
P2 K1 K2 Li2 8.40(10) . . . 3_666 ?
Li1 K1 K2 Li2 -109.96(15) . . . 3_666 ?
P3 K1 K2 Li2 -119.56(10) . . . 3_666 ?
P1 K1 K2 Li2 -66.68(10) 3_666 . . 3_666 ?
Sr1 K1 K2 Li2 -55.53(10) . . . 3_666 ?
K3 K1 K2 Li2 -15.88(10) 3_666 . . 3_666 ?
P2 K1 K2 C31 178.62(8) . . . . ?
Li1 K1 K2 C31 60.26(13) . . . . ?
P3 K1 K2 C31 50.66(8) . . . . ?
P1 K1 K2 C31 103.55(8) 3_666 . . . ?
Sr1 K1 K2 C31 114.70(8) . . . . ?
K3 K1 K2 C31 154.35(8) 3_666 . . . ?
Li1 K1 K2 P2 -118.36(11) . . . . ?
P3 K1 K2 P2 -127.96(3) . . . . ?
P1 K1 K2 P2 -75.07(3) 3_666 . . . ?
Sr1 K1 K2 P2 -63.92(2) . . . . ?
K3 K1 K2 P2 -24.28(2) 3_666 . . . ?
P2 K1 K2 Sr1 63.92(2) . . . . ?
Li1 K1 K2 Sr1 -54.44(11) . . . . ?
P3 K1 K2 Sr1 -64.04(2) . . . . ?
P1 K1 K2 Sr1 -11.15(2) 3_666 . . . ?
K3 K1 K2 Sr1 39.645(16) 3_666 . . . ?
P2 K1 K2 Si3 162.94(3) . . . . ?
Li1 K1 K2 Si3 44.58(11) . . . . ?
P3 K1 K2 Si3 34.98(3) . . . . ?
P1 K1 K2 Si3 87.86(3) 3_666 . . . ?
Sr1 K1 K2 Si3 99.02(2) . . . . ?
K3 K1 K2 Si3 138.66(2) 3_666 . . . ?
P2 K1 K2 K3 103.66(3) . . . . ?
Li1 K1 K2 K3 -14.70(11) . . . . ?
P3 K1 K2 K3 -24.30(3) . . . . ?
P1 K1 K2 K3 28.58(3) 3_666 . . . ?
Sr1 K1 K2 K3 39.737(18) . . . . ?
K3 K1 K2 K3 79.38(3) 3_666 . . . ?
P3 Sr1 K3 P1 126.78(3) . . . . ?
P3 Sr1 K3 P1 -53.22(3) 3_666 . . . ?
P2 Sr1 K3 P1 50.66(3) . . . . ?
P2 Sr1 K3 P1 -129.34(3) 3_666 . . . ?
P1 Sr1 K3 P1 180.0 3_666 . . . ?
Li3 Sr1 K3 P1 178.25(12) . . . . ?
Li3 Sr1 K3 P1 -1.75(12) 3_666 . . . ?
Li1 Sr1 K3 P1 159.53(9) . . . . ?
Li1 Sr1 K3 P1 -20.47(9) 3_666 . . . ?
Li2 Sr1 K3 P1 18.28(10) 3_666 . . . ?
Li2 Sr1 K3 P1 -161.72(10) . . . . ?
P3 Sr1 K3 P2 -103.88(3) . . . 3_666 ?
P3 Sr1 K3 P2 76.12(3) 3_666 . . 3_666 ?
P2 Sr1 K3 P2 180.0 . . . 3_666 ?
P1 Sr1 K3 P2 -50.66(3) 3_666 . . 3_666 ?
P1 Sr1 K3 P2 129.34(3) . . . 3_666 ?
Li3 Sr1 K3 P2 -52.41(11) . . . 3_666 ?
Li3 Sr1 K3 P2 127.59(11) 3_666 . . 3_666 ?
Li1 Sr1 K3 P2 -71.13(9) . . . 3_666 ?
Li1 Sr1 K3 P2 108.87(9) 3_666 . . 3_666 ?
Li2 Sr1 K3 P2 147.63(10) 3_666 . . 3_666 ?
Li2 Sr1 K3 P2 -32.37(10) . . . 3_666 ?
P3 Sr1 K3 Li3 -51.47(11) . . . . ?
P3 Sr1 K3 Li3 128.53(11) 3_666 . . . ?
P2 Sr1 K3 Li3 -127.59(11) . . . . ?
P2 Sr1 K3 Li3 52.41(11) 3_666 . . . ?
P1 Sr1 K3 Li3 1.75(12) 3_666 . . . ?
P1 Sr1 K3 Li3 -178.25(12) . . . . ?
Li3 Sr1 K3 Li3 180.0 3_666 . . . ?
Li1 Sr1 K3 Li3 -18.72(14) . . . . ?
Li1 Sr1 K3 Li3 161.28(14) 3_666 . . . ?
Li2 Sr1 K3 Li3 -159.96(15) 3_666 . . . ?
Li2 Sr1 K3 Li3 20.04(15) . . . . ?
P3 Sr1 K3 P3 180.0 3_666 . . . ?
P2 Sr1 K3 P3 -76.12(3) . . . . ?
P2 Sr1 K3 P3 103.88(3) 3_666 . . . ?
P1 Sr1 K3 P3 53.22(3) 3_666 . . . ?
P1 Sr1 K3 P3 -126.78(3) . . . . ?
Li3 Sr1 K3 P3 51.47(11) . . . . ?
Li3 Sr1 K3 P3 -128.53(11) 3_666 . . . ?
Li1 Sr1 K3 P3 32.75(9) . . . . ?
Li1 Sr1 K3 P3 -147.25(9) 3_666 . . . ?
Li2 Sr1 K3 P3 -108.49(10) 3_666 . . . ?
Li2 Sr1 K3 P3 71.51(10) . . . . ?
P3 Sr1 K3 K1 -166.50(3) . . . 3_666 ?
P3 Sr1 K3 K1 13.50(3) 3_666 . . 3_666 ?
P2 Sr1 K3 K1 117.38(3) . . . 3_666 ?
P2 Sr1 K3 K1 -62.62(3) 3_666 . . 3_666 ?
P1 Sr1 K3 K1 -113.28(3) 3_666 . . 3_666 ?
P1 Sr1 K3 K1 66.72(3) . . . 3_666 ?
Li3 Sr1 K3 K1 -115.03(11) . . . 3_666 ?
Li3 Sr1 K3 K1 64.97(11) 3_666 . . 3_666 ?
Li1 Sr1 K3 K1 -133.75(9) . . . 3_666 ?
Li1 Sr1 K3 K1 46.25(9) 3_666 . . 3_666 ?
Li2 Sr1 K3 K1 85.01(9) 3_666 . . 3_666 ?
Li2 Sr1 K3 K1 -94.99(9) . . . 3_666 ?
P3 Sr1 K3 K2 61.68(2) . . . . ?
P3 Sr1 K3 K2 -118.32(2) 3_666 . . . ?
P2 Sr1 K3 K2 -14.43(3) . . . . ?
P2 Sr1 K3 K2 165.57(3) 3_666 . . . ?
P1 Sr1 K3 K2 114.91(3) 3_666 . . . ?
P1 Sr1 K3 K2 -65.09(3) . . . . ?
Li3 Sr1 K3 K2 113.15(11) . . . . ?
Li3 Sr1 K3 K2 -66.85(11) 3_666 . . . ?
Li1 Sr1 K3 K2 94.43(9) . . . . ?
Li1 Sr1 K3 K2 -85.57(9) 3_666 . . . ?
Li2 Sr1 K3 K2 -46.81(9) 3_666 . . . ?
Li2 Sr1 K3 K2 133.19(9) . . . . ?
P3 K2 K3 P1 -126.87(3) . . . . ?
Li2 K2 K3 P1 -8.86(10) 3_666 . . . ?
C31 K2 K3 P1 166.15(8) . . . . ?
P2 K2 K3 P1 -52.58(3) . . . . ?
Sr1 K2 K3 P1 -63.93(2) . . . . ?
Si3 K2 K3 P1 -163.23(3) . . . . ?
K1 K2 K3 P1 -103.15(3) . . . . ?
P3 K2 K3 P2 -51.68(3) . . . 3_666 ?
P1 K2 K3 P2 75.19(3) . . . 3_666 ?
Li2 K2 K3 P2 66.33(10) 3_666 . . 3_666 ?
C31 K2 K3 P2 -118.66(8) . . . 3_666 ?
P2 K2 K3 P2 22.61(4) . . . 3_666 ?
Sr1 K2 K3 P2 11.26(2) . . . 3_666 ?
Si3 K2 K3 P2 -88.04(3) . . . 3_666 ?
K1 K2 K3 P2 -27.96(3) . . . 3_666 ?
P3 K2 K3 Li3 -9.30(10) . . . . ?
P1 K2 K3 Li3 117.57(10) . . . . ?
Li2 K2 K3 Li3 108.71(14) 3_666 . . . ?
C31 K2 K3 Li3 -76.28(13) . . . . ?
P2 K2 K3 Li3 64.99(10) . . . . ?
Sr1 K2 K3 Li3 53.64(10) . . . . ?
Si3 K2 K3 Li3 -45.66(10) . . . . ?
K1 K2 K3 Li3 14.42(10) . . . . ?
P1 K2 K3 P3 126.87(3) . . . . ?
Li2 K2 K3 P3 118.02(10) 3_666 . . . ?
C31 K2 K3 P3 -66.97(8) . . . . ?
P2 K2 K3 P3 74.30(3) . . . . ?
Sr1 K2 K3 P3 62.95(2) . . . . ?
Si3 K2 K3 P3 -36.36(3) . . . . ?
K1 K2 K3 P3 23.73(3) . . . . ?
P3 K2 K3 Sr1 -62.95(2) . . . . ?
P1 K2 K3 Sr1 63.93(2) . . . . ?
Li2 K2 K3 Sr1 55.07(10) 3_666 . . . ?
C31 K2 K3 Sr1 -129.92(7) . . . . ?
P2 K2 K3 Sr1 11.35(2) . . . . ?
Si3 K2 K3 Sr1 -99.31(2) . . . . ?
K1 K2 K3 Sr1 -39.222(18) . . . . ?
P3 K2 K3 K1 -101.99(3) . . . 3_666 ?
P1 K2 K3 K1 24.88(2) . . . 3_666 ?
Li2 K2 K3 K1 16.03(10) 3_666 . . 3_666 ?
C31 K2 K3 K1 -168.96(7) . . . 3_666 ?
P2 K2 K3 K1 -27.69(3) . . . 3_666 ?
Sr1 K2 K3 K1 -39.041(16) . . . 3_666 ?
Si3 K2 K3 K1 -138.35(2) . . . 3_666 ?
K1 K2 K3 K1 -78.26(3) . . . 3_666 ?
P2 K1 Li1 O1 2(2) . . . . ?
P3 K1 Li1 O1 62(2) . . . . ?
P1 K1 Li1 O1 -58(2) 3_666 . . . ?
Sr1 K1 Li1 O1 2(2) . . . . ?
K3 K1 Li1 O1 -49(2) 3_666 . . . ?
K2 K1 Li1 O1 51(2) . . . . ?
P2 K1 Li1 Li2 38.2(3) . . . . ?
P3 K1 Li1 Li2 98.0(3) . . . . ?
P1 K1 Li1 Li2 -21.4(2) 3_666 . . . ?
Sr1 K1 Li1 Li2 38.5(3) . . . . ?
K3 K1 Li1 Li2 -12.1(3) 3_666 . . . ?
K2 K1 Li1 Li2 87.7(3) . . . . ?
P2 K1 Li1 Li3 -37.9(3) . . . . ?
P3 K1 Li1 Li3 21.9(2) . . . . ?
P1 K1 Li1 Li3 -97.5(3) 3_666 . . . ?
Sr1 K1 Li1 Li3 -37.6(3) . . . . ?
K3 K1 Li1 Li3 -88.2(3) 3_666 . . . ?
K2 K1 Li1 Li3 11.6(3) . . . . ?
P2 K1 Li1 P3 -59.81(14) . . . . ?
P1 K1 Li1 P3 -119.41(19) 3_666 . . . ?
Sr1 K1 Li1 P3 -59.45(10) . . . . ?
K3 K1 Li1 P3 -110.05(11) 3_666 . . . ?
K2 K1 Li1 P3 -10.31(12) . . . . ?
P2 K1 Li1 P1 59.61(13) . . . 3_666 ?
P3 K1 Li1 P1 119.41(19) . . . 3_666 ?
Sr1 K1 Li1 P1 59.96(10) . . . 3_666 ?
K3 K1 Li1 P1 9.36(11) 3_666 . . 3_666 ?
K2 K1 Li1 P1 109.10(10) . . . 3_666 ?
P2 K1 Li1 Si4 -174.2(6) . . . . ?
P3 K1 Li1 Si4 -114.4(7) . . . . ?
P1 K1 Li1 Si4 126.2(7) 3_666 . . . ?
Sr1 K1 Li1 Si4 -173.9(7) . . . . ?
K3 K1 Li1 Si4 135.5(7) 3_666 . . . ?
K2 K1 Li1 Si4 -124.7(7) . . . . ?
P2 K1 Li1 Sr1 -0.36(10) . . . . ?
P3 K1 Li1 Sr1 59.45(10) . . . . ?
P1 K1 Li1 Sr1 -59.96(10) 3_666 . . . ?
K3 K1 Li1 Sr1 -50.60(6) 3_666 . . . ?
K2 K1 Li1 Sr1 49.14(6) . . . . ?
P3 Sr1 Li1 O1 99.4(3) . . . . ?
P3 Sr1 Li1 O1 -80.6(3) 3_666 . . . ?
P2 Sr1 Li1 O1 -179.4(2) . . . . ?
P2 Sr1 Li1 O1 0.6(2) 3_666 . . . ?
P1 Sr1 Li1 O1 -99.5(3) 3_666 . . . ?
P1 Sr1 Li1 O1 80.5(3) . . . . ?
Li3 Sr1 Li1 O1 31.9(2) . . . . ?
Li3 Sr1 Li1 O1 -148.1(2) 3_666 . . . ?
Li1 Sr1 Li1 O1 68(100) 3_666 . . . ?
Li2 Sr1 Li1 O1 147.9(2) 3_666 . . . ?
Li2 Sr1 Li1 O1 -32.1(2) . . . . ?
P3 Sr1 Li1 Li2 131.6(2) . . . . ?
P3 Sr1 Li1 Li2 -48.4(2) 3_666 . . . ?
P2 Sr1 Li1 Li2 -147.24(16) . . . . ?
P2 Sr1 Li1 Li2 32.76(16) 3_666 . . . ?
P1 Sr1 Li1 Li2 -67.32(18) 3_666 . . . ?
P1 Sr1 Li1 Li2 112.68(18) . . . . ?
Li3 Sr1 Li1 Li2 64.1(2) . . . . ?
Li3 Sr1 Li1 Li2 -115.9(2) 3_666 . . . ?
Li1 Sr1 Li1 Li2 100(100) 3_666 . . . ?
Li2 Sr1 Li1 Li2 180.000(1) 3_666 . . . ?
P3 Sr1 Li1 Li3 67.50(18) . . . . ?
P3 Sr1 Li1 Li3 -112.50(18) 3_666 . . . ?
P2 Sr1 Li1 Li3 148.70(16) . . . . ?
P2 Sr1 Li1 Li3 -31.30(16) 3_666 . . . ?
P1 Sr1 Li1 Li3 -131.4(2) 3_666 . . . ?
P1 Sr1 Li1 Li3 48.6(2) . . . . ?
Li3 Sr1 Li1 Li3 180.0 3_666 . . . ?
Li1 Sr1 Li1 Li3 36(100) 3_666 . . . ?
Li2 Sr1 Li1 Li3 115.9(2) 3_666 . . . ?
Li2 Sr1 Li1 Li3 -64.1(2) . . . . ?
P3 Sr1 Li1 P3 180.0 3_666 . . . ?
P2 Sr1 Li1 P3 81.19(11) . . . . ?
P2 Sr1 Li1 P3 -98.81(11) 3_666 . . . ?
P1 Sr1 Li1 P3 161.12(19) 3_666 . . . ?
P1 Sr1 Li1 P3 -18.88(19) . . . . ?
Li3 Sr1 Li1 P3 -67.50(18) . . . . ?
Li3 Sr1 Li1 P3 112.50(18) 3_666 . . . ?
Li1 Sr1 Li1 P3 -32(100) 3_666 . . . ?
Li2 Sr1 Li1 P3 48.4(2) 3_666 . . . ?
Li2 Sr1 Li1 P3 -131.6(2) . . . . ?
P3 Sr1 Li1 P1 -161.12(19) . . . 3_666 ?
P3 Sr1 Li1 P1 18.88(19) 3_666 . . 3_666 ?
P2 Sr1 Li1 P1 -79.93(10) . . . 3_666 ?
P2 Sr1 Li1 P1 100.07(10) 3_666 . . 3_666 ?
P1 Sr1 Li1 P1 180.0 . . . 3_666 ?
Li3 Sr1 Li1 P1 131.4(2) . . . 3_666 ?
Li3 Sr1 Li1 P1 -48.6(2) 3_666 . . 3_666 ?
Li1 Sr1 Li1 P1 167(100) 3_666 . . 3_666 ?
Li2 Sr1 Li1 P1 -112.68(18) 3_666 . . 3_666 ?
Li2 Sr1 Li1 P1 67.32(18) . . . 3_666 ?
P3 Sr1 Li1 Si4 96.8(2) . . . . ?
P3 Sr1 Li1 Si4 -83.2(2) 3_666 . . . ?
P2 Sr1 Li1 Si4 178.01(19) . . . . ?
P2 Sr1 Li1 Si4 -1.99(19) 3_666 . . . ?
P1 Sr1 Li1 Si4 -102.1(3) 3_666 . . . ?
P1 Sr1 Li1 Si4 77.9(3) . . . . ?
Li3 Sr1 Li1 Si4 29.31(19) . . . . ?
Li3 Sr1 Li1 Si4 -150.69(19) 3_666 . . . ?
Li1 Sr1 Li1 Si4 65(100) 3_666 . . . ?
Li2 Sr1 Li1 Si4 145.3(2) 3_666 . . . ?
Li2 Sr1 Li1 Si4 -34.7(2) . . . . ?
P3 Sr1 Li1 K1 -80.83(11) . . . . ?
P3 Sr1 Li1 K1 99.17(11) 3_666 . . . ?
P2 Sr1 Li1 K1 0.36(10) . . . . ?
P2 Sr1 Li1 K1 -179.64(10) 3_666 . . . ?
P1 Sr1 Li1 K1 80.29(11) 3_666 . . . ?
P1 Sr1 Li1 K1 -99.71(11) . . . . ?
Li3 Sr1 Li1 K1 -148.3(2) . . . . ?
Li3 Sr1 Li1 K1 31.7(2) 3_666 . . . ?
Li1 Sr1 Li1 K1 -112(100) 3_666 . . . ?
Li2 Sr1 Li1 K1 -32.4(2) 3_666 . . . ?
Li2 Sr1 Li1 K1 147.6(2) . . . . ?
Li3 Li1 Li2 O1 -60.0(2) . . . . ?
P3 Li1 Li2 O1 -97.9(3) . . . . ?
P1 Li1 Li2 O1 162.4(3) 3_666 . . . ?
Si4 Li1 Li2 O1 14.86(12) . . . . ?
K1 Li1 Li2 O1 -174.7(3) . . . . ?
Sr1 Li1 Li2 O1 -137.8(2) . . . . ?
O1 Li1 Li2 Li3 60.0(2) . . . . ?
P3 Li1 Li2 Li3 -37.9(2) . . . . ?
P1 Li1 Li2 Li3 -137.6(3) 3_666 . . . ?
Si4 Li1 Li2 Li3 74.8(2) . . . . ?
K1 Li1 Li2 Li3 -114.7(3) . . . . ?
Sr1 Li1 Li2 Li3 -77.85(19) . . . . ?
O1 Li1 Li2 P1 -162.4(3) . . . 3_666 ?
Li3 Li1 Li2 P1 137.6(3) . . . 3_666 ?
P3 Li1 Li2 P1 99.7(2) . . . 3_666 ?
Si4 Li1 Li2 P1 -147.56(18) . . . 3_666 ?
K1 Li1 Li2 P1 22.9(2) . . . 3_666 ?
Sr1 Li1 Li2 P1 59.75(10) . . . 3_666 ?
O1 Li1 Li2 P2 97.1(3) . . . 3_666 ?
Li3 Li1 Li2 P2 37.2(2) . . . 3_666 ?
P3 Li1 Li2 P2 -0.8(3) . . . 3_666 ?
P1 Li1 Li2 P2 -100.4(2) 3_666 . . 3_666 ?
Si4 Li1 Li2 P2 112.0(2) . . . 3_666 ?
K1 Li1 Li2 P2 -77.5(3) . . . 3_666 ?
Sr1 Li1 Li2 P2 -40.69(17) . . . 3_666 ?
O1 Li1 Li2 K2 173.9(3) . . . 3_666 ?
Li3 Li1 Li2 K2 113.9(3) . . . 3_666 ?
P3 Li1 Li2 K2 75.9(3) . . . 3_666 ?
P1 Li1 Li2 K2 -23.7(2) 3_666 . . 3_666 ?
Si4 Li1 Li2 K2 -171.3(3) . . . 3_666 ?
K1 Li1 Li2 K2 -0.8(4) . . . 3_666 ?
Sr1 Li1 Li2 K2 36.0(2) . . . 3_666 ?
O1 Li1 Li2 Sr1 137.8(2) . . . . ?
Li3 Li1 Li2 Sr1 77.85(19) . . . . ?
P3 Li1 Li2 Sr1 39.91(18) . . . . ?
P1 Li1 Li2 Sr1 -59.75(10) 3_666 . . . ?
Si4 Li1 Li2 Sr1 152.69(14) . . . . ?
K1 Li1 Li2 Sr1 -36.8(2) . . . . ?
P3 Sr1 Li2 O1 0.47(19) . . . . ?
P3 Sr1 Li2 O1 -179.53(19) 3_666 . . . ?
P2 Sr1 Li2 O1 81.6(2) . . . . ?
P2 Sr1 Li2 O1 -98.4(2) 3_666 . . . ?
P1 Sr1 Li2 O1 100.3(3) 3_666 . . . ?
P1 Sr1 Li2 O1 -79.7(3) . . . . ?
Li3 Sr1 Li2 O1 -31.9(2) . . . . ?
Li3 Sr1 Li2 O1 148.1(2) 3_666 . . . ?
Li1 Sr1 Li2 O1 32.2(2) . . . . ?
Li1 Sr1 Li2 O1 -147.8(2) 3_666 . . . ?
Li2 Sr1 Li2 O1 -75(100) 3_666 . . . ?
P3 Sr1 Li2 Li1 -31.76(16) . . . . ?
P3 Sr1 Li2 Li1 148.24(16) 3_666 . . . ?
P2 Sr1 Li2 Li1 49.4(2) . . . . ?
P2 Sr1 Li2 Li1 -130.6(2) 3_666 . . . ?
P1 Sr1 Li2 Li1 68.04(18) 3_666 . . . ?
P1 Sr1 Li2 Li1 -111.96(18) . . . . ?
Li3 Sr1 Li2 Li1 -64.1(2) . . . . ?
Li3 Sr1 Li2 Li1 115.9(2) 3_666 . . . ?
Li1 Sr1 Li2 Li1 180.000(1) 3_666 . . . ?
Li2 Sr1 Li2 Li1 -107(100) 3_666 . . . ?
P3 Sr1 Li2 Li3 32.38(17) . . . . ?
P3 Sr1 Li2 Li3 -147.62(17) 3_666 . . . ?
P2 Sr1 Li2 Li3 113.52(18) . . . . ?
P2 Sr1 Li2 Li3 -66.48(18) 3_666 . . . ?
P1 Sr1 Li2 Li3 132.2(2) 3_666 . . . ?
P1 Sr1 Li2 Li3 -47.8(2) . . . . ?
Li3 Sr1 Li2 Li3 180.0 3_666 . . . ?
Li1 Sr1 Li2 Li3 64.1(2) . . . . ?
Li1 Sr1 Li2 Li3 -115.9(2) 3_666 . . . ?
Li2 Sr1 Li2 Li3 -43(100) 3_666 . . . ?
P3 Sr1 Li2 P1 -99.80(11) . . . 3_666 ?
P3 Sr1 Li2 P1 80.20(11) 3_666 . . 3_666 ?
P2 Sr1 Li2 P1 -18.7(2) . . . 3_666 ?
P2 Sr1 Li2 P1 161.3(2) 3_666 . . 3_666 ?
P1 Sr1 Li2 P1 180.0 . . . 3_666 ?
Li3 Sr1 Li2 P1 -132.2(2) . . . 3_666 ?
Li3 Sr1 Li2 P1 47.8(2) 3_666 . . 3_666 ?
Li1 Sr1 Li2 P1 -68.04(18) . . . 3_666 ?
Li1 Sr1 Li2 P1 111.96(18) 3_666 . . 3_666 ?
Li2 Sr1 Li2 P1 -175(100) 3_666 . . 3_666 ?
P3 Sr1 Li2 P2 98.86(11) . . . 3_666 ?
P3 Sr1 Li2 P2 -81.14(11) 3_666 . . 3_666 ?
P2 Sr1 Li2 P2 180.0 . . . 3_666 ?
P1 Sr1 Li2 P2 -161.3(2) 3_666 . . 3_666 ?
P1 Sr1 Li2 P2 18.7(2) . . . 3_666 ?
Li3 Sr1 Li2 P2 66.48(18) . . . 3_666 ?
Li3 Sr1 Li2 P2 -113.52(18) 3_666 . . 3_666 ?
Li1 Sr1 Li2 P2 130.6(2) . . . 3_666 ?
Li1 Sr1 Li2 P2 -49.4(2) 3_666 . . 3_666 ?
Li2 Sr1 Li2 P2 24(100) 3_666 . . 3_666 ?
P3 Sr1 Li2 K2 -178.88(9) . . . 3_666 ?
P3 Sr1 Li2 K2 1.12(9) 3_666 . . 3_666 ?
P2 Sr1 Li2 K2 -97.74(12) . . . 3_666 ?
P2 Sr1 Li2 K2 82.26(12) 3_666 . . 3_666 ?
P1 Sr1 Li2 K2 -79.08(11) 3_666 . . 3_666 ?
P1 Sr1 Li2 K2 100.92(11) . . . 3_666 ?
Li3 Sr1 Li2 K2 148.7(2) . . . 3_666 ?
Li3 Sr1 Li2 K2 -31.3(2) 3_666 . . 3_666 ?
Li1 Sr1 Li2 K2 -147.1(2) . . . 3_666 ?
Li1 Sr1 Li2 K2 32.9(2) 3_666 . . 3_666 ?
Li2 Sr1 Li2 K2 106(100) 3_666 . . 3_666 ?
Li1 Li2 Li3 O1 -59.9(2) . . . . ?
P1 Li2 Li3 O1 -98.6(3) 3_666 . . . ?
P2 Li2 Li3 O1 161.7(3) 3_666 . . . ?
K2 Li2 Li3 O1 -172.8(3) 3_666 . . . ?
Sr1 Li2 Li3 O1 -138.3(2) . . . . ?
O1 Li2 Li3 Li1 59.9(2) . . . . ?
P1 Li2 Li3 Li1 -38.7(2) 3_666 . . . ?
P2 Li2 Li3 Li1 -138.4(3) 3_666 . . . ?
K2 Li2 Li3 Li1 -112.9(3) 3_666 . . . ?
Sr1 Li2 Li3 Li1 -78.5(2) . . . . ?
O1 Li2 Li3 P2 -161.7(3) . . . 3_666 ?
Li1 Li2 Li3 P2 138.4(3) . . . 3_666 ?
P1 Li2 Li3 P2 99.7(2) 3_666 . . 3_666 ?
K2 Li2 Li3 P2 25.5(2) 3_666 . . 3_666 ?
Sr1 Li2 Li3 P2 59.95(10) . . . 3_666 ?
O1 Li2 Li3 P3 97.7(3) . . . . ?
Li1 Li2 Li3 P3 37.8(2) . . . . ?
P1 Li2 Li3 P3 -0.9(3) 3_666 . . . ?
P2 Li2 Li3 P3 -100.6(2) 3_666 . . . ?
K2 Li2 Li3 P3 -75.1(3) 3_666 . . . ?
Sr1 Li2 Li3 P3 -40.63(18) . . . . ?
O1 Li2 Li3 Si4 -14.71(12) . . . . ?
Li1 Li2 Li3 Si4 -74.6(2) . . . . ?
P1 Li2 Li3 Si4 -113.3(2) 3_666 . . . ?
P2 Li2 Li3 Si4 147.01(17) 3_666 . . . ?
K2 Li2 Li3 Si4 172.5(3) 3_666 . . . ?
Sr1 Li2 Li3 Si4 -153.04(14) . . . . ?
O1 Li2 Li3 K3 176.8(3) . . . . ?
Li1 Li2 Li3 K3 116.9(3) . . . . ?
P1 Li2 Li3 K3 78.2(3) 3_666 . . . ?
P2 Li2 Li3 K3 -21.5(2) 3_666 . . . ?
K2 Li2 Li3 K3 3.9(4) 3_666 . . . ?
Sr1 Li2 Li3 K3 38.4(2) . . . . ?
O1 Li2 Li3 Sr1 138.3(2) . . . . ?
Li1 Li2 Li3 Sr1 78.5(2) . . . . ?
P1 Li2 Li3 Sr1 39.77(19) 3_666 . . . ?
P2 Li2 Li3 Sr1 -59.95(10) 3_666 . . . ?
K2 Li2 Li3 Sr1 -34.5(2) 3_666 . . . ?
Li2 Li1 Li3 O1 59.7(2) . . . . ?
P3 Li1 Li3 O1 -162.2(3) . . . . ?
P1 Li1 Li3 O1 98.0(3) 3_666 . . . ?
Si4 Li1 Li3 O1 -18.20(14) . . . . ?
K1 Li1 Li3 O1 174.3(4) . . . . ?
Sr1 Li1 Li3 O1 138.3(2) . . . . ?
O1 Li1 Li3 Li2 -59.7(2) . . . . ?
P3 Li1 Li3 Li2 138.0(3) . . . . ?
P1 Li1 Li3 Li2 38.3(2) 3_666 . . . ?
Si4 Li1 Li3 Li2 -77.9(2) . . . . ?
K1 Li1 Li3 Li2 114.6(3) . . . . ?
Sr1 Li1 Li3 Li2 78.5(2) . . . . ?
O1 Li1 Li3 P2 -98.2(3) . . . 3_666 ?
Li2 Li1 Li3 P2 -38.4(2) . . . 3_666 ?
P3 Li1 Li3 P2 99.6(2) . . . 3_666 ?
P1 Li1 Li3 P2 -0.1(3) 3_666 . . 3_666 ?
Si4 Li1 Li3 P2 -116.4(2) . . . 3_666 ?
K1 Li1 Li3 P2 76.1(3) . . . 3_666 ?
Sr1 Li1 Li3 P2 40.11(17) . . . 3_666 ?
O1 Li1 Li3 P3 162.2(3) . . . . ?
Li2 Li1 Li3 P3 -138.0(3) . . . . ?
P1 Li1 Li3 P3 -99.7(2) 3_666 . . . ?
Si4 Li1 Li3 P3 144.03(19) . . . . ?
K1 Li1 Li3 P3 -23.5(2) . . . . ?
Sr1 Li1 Li3 P3 -59.50(10) . . . . ?
O1 Li1 Li3 Si4 18.20(14) . . . . ?
Li2 Li1 Li3 Si4 77.9(2) . . . . ?
P3 Li1 Li3 Si4 -144.03(19) . . . . ?
P1 Li1 Li3 Si4 116.2(2) 3_666 . . . ?
K1 Li1 Li3 Si4 -167.5(3) . . . . ?
Sr1 Li1 Li3 Si4 156.46(15) . . . . ?
O1 Li1 Li3 K3 -174.6(4) . . . . ?
Li2 Li1 Li3 K3 -114.8(3) . . . . ?
P3 Li1 Li3 K3 23.2(3) . . . . ?
P1 Li1 Li3 K3 -76.5(3) 3_666 . . . ?
Si4 Li1 Li3 K3 167.2(3) . . . . ?
K1 Li1 Li3 K3 -0.3(5) . . . . ?
Sr1 Li1 Li3 K3 -36.3(2) . . . . ?
O1 Li1 Li3 Sr1 -138.3(2) . . . . ?
Li2 Li1 Li3 Sr1 -78.5(2) . . . . ?
P3 Li1 Li3 Sr1 59.50(10) . . . . ?
P1 Li1 Li3 Sr1 -40.22(17) 3_666 . . . ?
Si4 Li1 Li3 Sr1 -156.46(15) . . . . ?
K1 Li1 Li3 Sr1 36.0(2) . . . . ?
P1 K3 Li3 O1 -14(3) . . . . ?
P2 K3 Li3 O1 48(3) 3_666 . . . ?
P3 K3 Li3 O1 -72(3) . . . . ?
Sr1 K3 Li3 O1 -13(3) . . . . ?
K1 K3 Li3 O1 37(3) 3_666 . . . ?
K2 K3 Li3 O1 -61(3) . . . . ?
P1 K3 Li3 Li2 -41.3(3) . . . . ?
P2 K3 Li3 Li2 20.5(2) 3_666 . . . ?
P3 K3 Li3 Li2 -98.9(3) . . . . ?
Sr1 K3 Li3 Li2 -39.9(2) . . . . ?
K1 K3 Li3 Li2 9.4(3) 3_666 . . . ?
K2 K3 Li3 Li2 -88.8(3) . . . . ?
P1 K3 Li3 Li1 36.2(3) . . . . ?
P2 K3 Li3 Li1 98.1(3) 3_666 . . . ?
P3 K3 Li3 Li1 -21.3(2) . . . . ?
Sr1 K3 Li3 Li1 37.7(3) . . . . ?
K1 K3 Li3 Li1 87.0(3) 3_666 . . . ?
K2 K3 Li3 Li1 -11.2(3) . . . . ?
P1 K3 Li3 P2 -61.84(12) . . . 3_666 ?
P3 K3 Li3 P2 -119.38(17) . . . 3_666 ?
Sr1 K3 Li3 P2 -60.39(9) . . . 3_666 ?
K1 K3 Li3 P2 -11.05(10) 3_666 . . 3_666 ?
K2 K3 Li3 P2 -109.30(10) . . . 3_666 ?
P1 K3 Li3 P3 57.54(14) . . . . ?
P2 K3 Li3 P3 119.38(17) 3_666 . . . ?
Sr1 K3 Li3 P3 58.99(9) . . . . ?
K1 K3 Li3 P3 108.34(11) 3_666 . . . ?
K2 K3 Li3 P3 10.08(11) . . . . ?
P1 K3 Li3 Si4 175.3(6) . . . . ?
P2 K3 Li3 Si4 -122.8(7) 3_666 . . . ?
P3 K3 Li3 Si4 117.8(7) . . . . ?
Sr1 K3 Li3 Si4 176.8(7) . . . . ?
K1 K3 Li3 Si4 -133.9(6) 3_666 . . . ?
K2 K3 Li3 Si4 127.9(6) . . . . ?
P1 K3 Li3 Sr1 -1.44(9) . . . . ?
P2 K3 Li3 Sr1 60.39(9) 3_666 . . . ?
P3 K3 Li3 Sr1 -58.99(9) . . . . ?
K1 K3 Li3 Sr1 49.35(6) 3_666 . . . ?
K2 K3 Li3 Sr1 -48.90(6) . . . . ?
P3 Sr1 Li3 O1 -98.8(3) . . . . ?
P3 Sr1 Li3 O1 81.2(3) 3_666 . . . ?
P2 Sr1 Li3 O1 -79.7(3) . . . . ?
P2 Sr1 Li3 O1 100.3(3) 3_666 . . . ?
P1 Sr1 Li3 O1 0.3(2) 3_666 . . . ?
P1 Sr1 Li3 O1 -179.7(2) . . . . ?
Li3 Sr1 Li3 O1 -148(100) 3_666 . . . ?
Li1 Sr1 Li3 O1 -32.0(2) . . . . ?
Li1 Sr1 Li3 O1 148.0(2) 3_666 . . . ?
Li2 Sr1 Li3 O1 -148.1(2) 3_666 . . . ?
Li2 Sr1 Li3 O1 31.9(2) . . . . ?
P3 Sr1 Li3 Li2 -130.7(2) . . . . ?
P3 Sr1 Li3 Li2 49.3(2) 3_666 . . . ?
P2 Sr1 Li3 Li2 -111.54(19) . . . . ?
P2 Sr1 Li3 Li2 68.46(19) 3_666 . . . ?
P1 Sr1 Li3 Li2 -31.61(17) 3_666 . . . ?
P1 Sr1 Li3 Li2 148.39(17) . . . . ?
Li3 Sr1 Li3 Li2 180(100) 3_666 . . . ?
Li1 Sr1 Li3 Li2 -63.9(2) . . . . ?
Li1 Sr1 Li3 Li2 116.1(2) 3_666 . . . ?
Li2 Sr1 Li3 Li2 180.0 3_666 . . . ?
P3 Sr1 Li3 Li1 -66.87(19) . . . . ?
P3 Sr1 Li3 Li1 113.13(19) 3_666 . . . ?
P2 Sr1 Li3 Li1 -47.7(2) . . . . ?
P2 Sr1 Li3 Li1 132.3(2) 3_666 . . . ?
P1 Sr1 Li3 Li1 32.24(16) 3_666 . . . ?
P1 Sr1 Li3 Li1 -147.76(16) . . . . ?
Li3 Sr1 Li3 Li1 -116(100) 3_666 . . . ?
Li1 Sr1 Li3 Li1 180.0 3_666 . . . ?
Li2 Sr1 Li3 Li1 -116.1(2) 3_666 . . . ?
Li2 Sr1 Li3 Li1 63.9(2) . . . . ?
P3 Sr1 Li3 P2 160.82(18) . . . 3_666 ?
P3 Sr1 Li3 P2 -19.18(18) 3_666 . . 3_666 ?
P2 Sr1 Li3 P2 180.0 . . . 3_666 ?
P1 Sr1 Li3 P2 -100.07(10) 3_666 . . 3_666 ?
P1 Sr1 Li3 P2 79.93(10) . . . 3_666 ?
Li3 Sr1 Li3 P2 111(100) 3_666 . . 3_666 ?
Li1 Sr1 Li3 P2 -132.3(2) . . . 3_666 ?
Li1 Sr1 Li3 P2 47.7(2) 3_666 . . 3_666 ?
Li2 Sr1 Li3 P2 111.54(19) 3_666 . . 3_666 ?
Li2 Sr1 Li3 P2 -68.46(19) . . . 3_666 ?
P3 Sr1 Li3 P3 180.000(1) 3_666 . . . ?
P2 Sr1 Li3 P3 19.18(18) . . . . ?
P2 Sr1 Li3 P3 -160.82(18) 3_666 . . . ?
P1 Sr1 Li3 P3 99.12(11) 3_666 . . . ?
P1 Sr1 Li3 P3 -80.88(11) . . . . ?
Li3 Sr1 Li3 P3 -49(100) 3_666 . . . ?
Li1 Sr1 Li3 P3 66.87(19) . . . . ?
Li1 Sr1 Li3 P3 -113.13(19) 3_666 . . . ?
Li2 Sr1 Li3 P3 -49.3(2) 3_666 . . . ?
Li2 Sr1 Li3 P3 130.7(2) . . . . ?
P3 Sr1 Li3 Si4 -96.3(3) . . . . ?
P3 Sr1 Li3 Si4 83.7(3) 3_666 . . . ?
P2 Sr1 Li3 Si4 -77.1(3) . . . . ?
P2 Sr1 Li3 Si4 102.9(3) 3_666 . . . ?
P1 Sr1 Li3 Si4 2.8(2) 3_666 . . . ?
P1 Sr1 Li3 Si4 -177.2(2) . . . . ?
Li3 Sr1 Li3 Si4 -146(100) 3_666 . . . ?
Li1 Sr1 Li3 Si4 -29.4(2) . . . . ?
Li1 Sr1 Li3 Si4 150.6(2) 3_666 . . . ?
Li2 Sr1 Li3 Si4 -145.6(2) 3_666 . . . ?
Li2 Sr1 Li3 Si4 34.4(2) . . . . ?
P3 Sr1 Li3 K3 82.37(11) . . . . ?
P3 Sr1 Li3 K3 -97.63(11) 3_666 . . . ?
P2 Sr1 Li3 K3 101.56(11) . . . . ?
P2 Sr1 Li3 K3 -78.44(11) 3_666 . . . ?
P1 Sr1 Li3 K3 -178.51(10) 3_666 . . . ?
P1 Sr1 Li3 K3 1.49(10) . . . . ?
Li3 Sr1 Li3 K3 33(100) 3_666 . . . ?
Li1 Sr1 Li3 K3 149.2(2) . . . . ?
Li1 Sr1 Li3 K3 -30.8(2) 3_666 . . . ?
Li2 Sr1 Li3 K3 33.1(2) 3_666 . . . ?
Li2 Sr1 Li3 K3 -146.9(2) . . . . ?
P3 Sr1 P1 Si1 -41.2(4) . . . . ?
P3 Sr1 P1 Si1 138.8(4) 3_666 . . . ?
P2 Sr1 P1 Si1 -137.5(4) . . . . ?
P2 Sr1 P1 Si1 42.5(4) 3_666 . . . ?
P1 Sr1 P1 Si1 128(100) 3_666 . . . ?
Li3 Sr1 P1 Si1 0.8(4) . . . . ?
Li3 Sr1 P1 Si1 -179(100) 3_666 . . . ?
Li1 Sr1 P1 Si1 -28.6(5) . . . . ?
Li1 Sr1 P1 Si1 151.4(5) 3_666 . . . ?
Li2 Sr1 P1 Si1 -150.2(5) 3_666 . . . ?
Li2 Sr1 P1 Si1 29.8(5) . . . . ?
P3 Sr1 P1 Li2 108.95(14) . . . 3_666 ?
P3 Sr1 P1 Li2 -71.05(14) 3_666 . . 3_666 ?
P2 Sr1 P1 Li2 12.66(14) . . . 3_666 ?
P2 Sr1 P1 Li2 -167.34(14) 3_666 . . 3_666 ?
P1 Sr1 P1 Li2 -81(100) 3_666 . . 3_666 ?
Li3 Sr1 P1 Li2 151.00(17) . . . 3_666 ?
Li3 Sr1 P1 Li2 -29.00(17) 3_666 . . 3_666 ?
Li1 Sr1 P1 Li2 121.57(19) . . . 3_666 ?
Li1 Sr1 P1 Li2 -58.43(19) 3_666 . . 3_666 ?
Li2 Sr1 P1 Li2 180.0 . . . 3_666 ?
P3 Sr1 P1 Li1 167.38(13) . . . 3_666 ?
P3 Sr1 P1 Li1 -12.62(13) 3_666 . . 3_666 ?
P2 Sr1 P1 Li1 71.09(13) . . . 3_666 ?
P2 Sr1 P1 Li1 -108.91(13) 3_666 . . 3_666 ?
P1 Sr1 P1 Li1 -23(100) 3_666 . . 3_666 ?
Li3 Sr1 P1 Li1 -150.57(16) . . . 3_666 ?
Li3 Sr1 P1 Li1 29.43(16) 3_666 . . 3_666 ?
Li1 Sr1 P1 Li1 180.0 . . . 3_666 ?
Li2 Sr1 P1 Li1 58.43(19) 3_666 . . 3_666 ?
Li2 Sr1 P1 Li1 -121.57(19) . . . 3_666 ?
P3 Sr1 P1 K3 -43.50(3) . . . . ?
P3 Sr1 P1 K3 136.50(3) 3_666 . . . ?
P2 Sr1 P1 K3 -139.80(3) . . . . ?
P2 Sr1 P1 K3 40.20(3) 3_666 . . . ?
P1 Sr1 P1 K3 126(100) 3_666 . . . ?
Li3 Sr1 P1 K3 -1.46(10) . . . . ?
Li3 Sr1 P1 K3 178.54(10) 3_666 . . . ?
Li1 Sr1 P1 K3 -30.88(13) . . . . ?
Li1 Sr1 P1 K3 149.12(13) 3_666 . . . ?
Li2 Sr1 P1 K3 -152.45(14) 3_666 . . . ?
Li2 Sr1 P1 K3 27.55(14) . . . . ?
P3 Sr1 P1 K2 39.78(2) . . . . ?
P3 Sr1 P1 K2 -140.22(2) 3_666 . . . ?
P2 Sr1 P1 K2 -56.51(2) . . . . ?
P2 Sr1 P1 K2 123.49(2) 3_666 . . . ?
P1 Sr1 P1 K2 -151(100) 3_666 . . . ?
Li3 Sr1 P1 K2 81.83(9) . . . . ?
Li3 Sr1 P1 K2 -98.17(9) 3_666 . . . ?
Li1 Sr1 P1 K2 52.40(13) . . . . ?
Li1 Sr1 P1 K2 -127.60(13) 3_666 . . . ?
Li2 Sr1 P1 K2 -69.17(14) 3_666 . . . ?
Li2 Sr1 P1 K2 110.83(14) . . . . ?
P3 Sr1 P1 K1 -124.58(2) . . . 3_666 ?
P3 Sr1 P1 K1 55.42(2) 3_666 . . 3_666 ?
P2 Sr1 P1 K1 139.13(3) . . . 3_666 ?
P2 Sr1 P1 K1 -40.87(3) 3_666 . . 3_666 ?
P1 Sr1 P1 K1 45(100) 3_666 . . 3_666 ?
Li3 Sr1 P1 K1 -82.53(9) . . . 3_666 ?
Li3 Sr1 P1 K1 97.47(9) 3_666 . . 3_666 ?
Li1 Sr1 P1 K1 -111.96(13) . . . 3_666 ?
Li1 Sr1 P1 K1 68.04(13) 3_666 . . 3_666 ?
Li2 Sr1 P1 K1 126.47(14) 3_666 . . 3_666 ?
Li2 Sr1 P1 K1 -53.53(14) . . . 3_666 ?
P2 K3 P1 Si1 144.11(4) 3_666 . . . ?
Li3 K3 P1 Si1 -178.10(11) . . . . ?
P3 K3 P1 Si1 -142.65(4) . . . . ?
Sr1 K3 P1 Si1 -179.75(5) . . . . ?
K1 K3 P1 Si1 105.43(4) 3_666 . . . ?
K2 K3 P1 Si1 -106.11(4) . . . . ?
P2 K3 P1 Li2 -89.3(2) 3_666 . . 3_666 ?
Li3 K3 P1 Li2 -51.5(3) . . . 3_666 ?
P3 K3 P1 Li2 -16.1(2) . . . 3_666 ?
Sr1 K3 P1 Li2 -53.2(2) . . . 3_666 ?
K1 K3 P1 Li2 -128.0(2) 3_666 . . 3_666 ?
K2 K3 P1 Li2 20.5(2) . . . 3_666 ?
P2 K3 P1 Li1 20.1(2) 3_666 . . 3_666 ?
Li3 K3 P1 Li1 57.9(2) . . . 3_666 ?
P3 K3 P1 Li1 93.3(2) . . . 3_666 ?
Sr1 K3 P1 Li1 56.2(2) . . . 3_666 ?
K1 K3 P1 Li1 -18.6(2) 3_666 . . 3_666 ?
K2 K3 P1 Li1 129.9(2) . . . 3_666 ?
P2 K3 P1 Sr1 -36.14(2) 3_666 . . . ?
Li3 K3 P1 Sr1 1.65(11) . . . . ?
P3 K3 P1 Sr1 37.10(2) . . . . ?
K1 K3 P1 Sr1 -74.818(19) 3_666 . . . ?
K2 K3 P1 Sr1 73.64(2) . . . . ?
P2 K3 P1 K2 -109.79(3) 3_666 . . . ?
Li3 K3 P1 K2 -71.99(11) . . . . ?
P3 K3 P1 K2 -36.55(2) . . . . ?
Sr1 K3 P1 K2 -73.64(2) . . . . ?
K1 K3 P1 K2 -148.46(3) 3_666 . . . ?
P2 K3 P1 K1 38.67(2) 3_666 . . 3_666 ?
Li3 K3 P1 K1 76.47(11) . . . 3_666 ?
P3 K3 P1 K1 111.91(3) . . . 3_666 ?
Sr1 K3 P1 K1 74.818(19) . . . 3_666 ?
K2 K3 P1 K1 148.46(3) . . . 3_666 ?
P3 K2 P1 Si1 135.80(4) . . . . ?
Li2 K2 P1 Si1 -97.22(14) 3_666 . . . ?
C31 K2 P1 Si1 79.30(9) . . . . ?
P2 K2 P1 Si1 -135.84(4) . . . . ?
Sr1 K2 P1 Si1 173.54(5) . . . . ?
Si3 K2 P1 Si1 112.33(4) . . . . ?
K3 K2 P1 Si1 95.25(4) . . . . ?
K1 K2 P1 Si1 -173.85(4) . . . . ?
P3 K2 P1 Li2 -126.98(14) . . . 3_666 ?
C31 K2 P1 Li2 176.52(16) . . . 3_666 ?
P2 K2 P1 Li2 -38.62(14) . . . 3_666 ?
Sr1 K2 P1 Li2 -89.24(14) . . . 3_666 ?
Si3 K2 P1 Li2 -150.44(14) . . . 3_666 ?
K3 K2 P1 Li2 -167.53(14) . . . 3_666 ?
K1 K2 P1 Li2 -76.63(14) . . . 3_666 ?
P3 K2 P1 Li1 -105.75(15) . . . 3_666 ?
Li2 K2 P1 Li1 21.2(2) 3_666 . . 3_666 ?
C31 K2 P1 Li1 -162.25(17) . . . 3_666 ?
P2 K2 P1 Li1 -17.39(15) . . . 3_666 ?
Sr1 K2 P1 Li1 -68.01(15) . . . 3_666 ?
Si3 K2 P1 Li1 -129.22(15) . . . 3_666 ?
K3 K2 P1 Li1 -146.30(16) . . . 3_666 ?
K1 K2 P1 Li1 -55.40(16) . . . 3_666 ?
P3 K2 P1 Sr1 -37.74(2) . . . . ?
Li2 K2 P1 Sr1 89.24(14) 3_666 . . . ?
C31 K2 P1 Sr1 -94.24(8) . . . . ?
P2 K2 P1 Sr1 50.619(19) . . . . ?
Si3 K2 P1 Sr1 -61.21(3) . . . . ?
K3 K2 P1 Sr1 -78.29(2) . . . . ?
K1 K2 P1 Sr1 12.61(2) . . . . ?
P3 K2 P1 K3 40.55(3) . . . . ?
Li2 K2 P1 K3 167.53(14) 3_666 . . . ?
C31 K2 P1 K3 -15.95(8) . . . . ?
P2 K2 P1 K3 128.91(3) . . . . ?
Sr1 K2 P1 K3 78.29(2) . . . . ?
Si3 K2 P1 K3 17.08(3) . . . . ?
K1 K2 P1 K3 90.90(3) . . . . ?
P3 K2 P1 K1 -13.64(6) . . . 3_666 ?
Li2 K2 P1 K1 113.33(15) 3_666 . . 3_666 ?
C31 K2 P1 K1 -70.14(10) . . . 3_666 ?
P2 K2 P1 K1 74.71(5) . . . 3_666 ?
Sr1 K2 P1 K1 24.10(4) . . . 3_666 ?
Si3 K2 P1 K1 -37.11(6) . . . 3_666 ?
K3 K2 P1 K1 -54.19(5) . . . 3_666 ?
K1 K2 P1 K1 36.71(6) . . . 3_666 ?
Li2 P1 Si1 C11 66.42(19) 3_666 . . . ?
Li1 P1 Si1 C11 6.88(18) 3_666 . . . ?
Sr1 P1 Si1 C11 -144.0(4) . . . . ?
K3 P1 Si1 C11 -141.73(12) . . . . ?
K2 P1 Si1 C11 137.00(12) . . . . ?
K1 P1 Si1 C11 -62.52(13) 3_666 . . . ?
Li2 P1 Si1 C12 -51.5(2) 3_666 . . . ?
Li1 P1 Si1 C12 -111.0(2) 3_666 . . . ?
Sr1 P1 Si1 C12 98.1(4) . . . . ?
K3 P1 Si1 C12 100.38(15) . . . . ?
K2 P1 Si1 C12 19.12(16) . . . . ?
K1 P1 Si1 C12 179.60(15) 3_666 . . . ?
Li2 P1 Si1 C13 -169.0(2) 3_666 . . . ?
Li1 P1 Si1 C13 131.48(19) 3_666 . . . ?
Sr1 P1 Si1 C13 -19.4(5) . . . . ?
K3 P1 Si1 C13 -17.13(15) . . . . ?
K2 P1 Si1 C13 -98.39(14) . . . . ?
K1 P1 Si1 C13 62.08(15) 3_666 . . . ?
C12 Si1 C11 C111 -178.4(3) . . . . ?
C13 Si1 C11 C111 -68.1(3) . . . . ?
P1 Si1 C11 C111 57.6(3) . . . . ?
C12 Si1 C11 C112 -48.3(3) . . . . ?
C13 Si1 C11 C112 62.0(3) . . . . ?
P1 Si1 C11 C112 -172.3(3) . . . . ?
C11 Si1 C12 C122 170.8(3) . . . . ?
C13 Si1 C12 C122 55.1(3) . . . . ?
P1 Si1 C12 C122 -67.8(3) . . . . ?
C11 Si1 C12 C121 -61.9(3) . . . . ?
C13 Si1 C12 C121 -177.6(3) . . . . ?
P1 Si1 C12 C121 59.5(4) . . . . ?
C11 Si1 C13 C131 62.0(3) . . . . ?
C12 Si1 C13 C131 173.2(3) . . . . ?
P1 Si1 C13 C131 -62.7(3) . . . . ?
C11 Si1 C13 C132 -65.4(3) . . . . ?
C12 Si1 C13 C132 45.8(4) . . . . ?
P1 Si1 C13 C132 169.9(3) . . . . ?
P3 Sr1 P2 Si2 8.32(18) . . . . ?
P3 Sr1 P2 Si2 -171.68(18) 3_666 . . . ?
P2 Sr1 P2 Si2 171(100) 3_666 . . . ?
P1 Sr1 P2 Si2 -75.94(18) 3_666 . . . ?
P1 Sr1 P2 Si2 104.06(18) . . . . ?
Li3 Sr1 P2 Si2 -4.6(2) . . . . ?
Li3 Sr1 P2 Si2 175.4(2) 3_666 . . . ?
Li1 Sr1 P2 Si2 -33.6(2) . . . . ?
Li1 Sr1 P2 Si2 146.4(2) 3_666 . . . ?
Li2 Sr1 P2 Si2 116.6(2) 3_666 . . . ?
Li2 Sr1 P2 Si2 -63.4(2) . . . . ?
P3 Sr1 P2 Li3 -167.11(13) . . . 3_666 ?
P3 Sr1 P2 Li3 12.89(13) 3_666 . . 3_666 ?
P2 Sr1 P2 Li3 -4(100) 3_666 . . 3_666 ?
P1 Sr1 P2 Li3 108.63(13) 3_666 . . 3_666 ?
P1 Sr1 P2 Li3 -71.37(13) . . . 3_666 ?
Li3 Sr1 P2 Li3 180.000(1) . . . 3_666 ?
Li1 Sr1 P2 Li3 150.99(15) . . . 3_666 ?
Li1 Sr1 P2 Li3 -29.01(15) 3_666 . . 3_666 ?
Li2 Sr1 P2 Li3 -58.79(18) 3_666 . . 3_666 ?
Li2 Sr1 P2 Li3 121.21(18) . . . 3_666 ?
P3 Sr1 P2 Li2 -108.32(14) . . . 3_666 ?
P3 Sr1 P2 Li2 71.68(14) 3_666 . . 3_666 ?
P2 Sr1 P2 Li2 55(100) 3_666 . . 3_666 ?
P1 Sr1 P2 Li2 167.42(14) 3_666 . . 3_666 ?
P1 Sr1 P2 Li2 -12.58(14) . . . 3_666 ?
Li3 Sr1 P2 Li2 -121.21(18) . . . 3_666 ?
Li3 Sr1 P2 Li2 58.79(18) 3_666 . . 3_666 ?
Li1 Sr1 P2 Li2 -150.22(16) . . . 3_666 ?
Li1 Sr1 P2 Li2 29.78(16) 3_666 . . 3_666 ?
Li2 Sr1 P2 Li2 180.0 . . . 3_666 ?
P3 Sr1 P2 K1 41.55(3) . . . . ?
P3 Sr1 P2 K1 -138.45(3) 3_666 . . . ?
P2 Sr1 P2 K1 -155(100) 3_666 . . . ?
P1 Sr1 P2 K1 -42.71(3) 3_666 . . . ?
P1 Sr1 P2 K1 137.29(3) . . . . ?
Li3 Sr1 P2 K1 28.66(13) . . . . ?
Li3 Sr1 P2 K1 -151.34(13) 3_666 . . . ?
Li1 Sr1 P2 K1 -0.35(9) . . . . ?
Li1 Sr1 P2 K1 179.65(9) 3_666 . . . ?
Li2 Sr1 P2 K1 149.87(14) 3_666 . . . ?
Li2 Sr1 P2 K1 -30.13(14) . . . . ?
P3 Sr1 P2 K3 123.36(2) . . . 3_666 ?
P3 Sr1 P2 K3 -56.64(2) 3_666 . . 3_666 ?
P2 Sr1 P2 K3 -74(100) 3_666 . . 3_666 ?
P1 Sr1 P2 K3 39.10(3) 3_666 . . 3_666 ?
P1 Sr1 P2 K3 -140.90(3) . . . 3_666 ?
Li3 Sr1 P2 K3 110.47(13) . . . 3_666 ?
Li3 Sr1 P2 K3 -69.53(13) 3_666 . . 3_666 ?
Li1 Sr1 P2 K3 81.46(9) . . . 3_666 ?
Li1 Sr1 P2 K3 -98.54(9) 3_666 . . 3_666 ?
Li2 Sr1 P2 K3 -128.32(14) 3_666 . . 3_666 ?
Li2 Sr1 P2 K3 51.68(14) . . . 3_666 ?
P3 Sr1 P2 K2 -41.17(2) . . . . ?
P3 Sr1 P2 K2 138.83(2) 3_666 . . . ?
P2 Sr1 P2 K2 122(100) 3_666 . . . ?
P1 Sr1 P2 K2 -125.43(2) 3_666 . . . ?
P1 Sr1 P2 K2 54.57(2) . . . . ?
Li3 Sr1 P2 K2 -54.06(13) . . . . ?
Li3 Sr1 P2 K2 125.94(13) 3_666 . . . ?
Li1 Sr1 P2 K2 -83.07(9) . . . . ?
Li1 Sr1 P2 K2 96.93(9) 3_666 . . . ?
Li2 Sr1 P2 K2 67.15(14) 3_666 . . . ?
Li2 Sr1 P2 K2 -112.85(14) . . . . ?
Li1 K1 P2 Si2 172.84(11) . . . . ?
P3 K1 P2 Si2 135.95(4) . . . . ?
P1 K1 P2 Si2 -149.75(4) 3_666 . . . ?
Sr1 K1 P2 Si2 172.43(4) . . . . ?
K3 K1 P2 Si2 -110.92(4) 3_666 . . . ?
K2 K1 P2 Si2 99.97(4) . . . . ?
Li1 K1 P2 Li3 -53.0(2) . . . 3_666 ?
P3 K1 P2 Li3 -89.9(2) . . . 3_666 ?
P1 K1 P2 Li3 -15.6(2) 3_666 . . 3_666 ?
Sr1 K1 P2 Li3 -53.4(2) . . . 3_666 ?
K3 K1 P2 Li3 23.2(2) 3_666 . . 3_666 ?
K2 K1 P2 Li3 -125.9(2) . . . 3_666 ?
Li1 K1 P2 Li2 54.9(2) . . . 3_666 ?
P3 K1 P2 Li2 18.0(2) . . . 3_666 ?
P1 K1 P2 Li2 92.3(2) 3_666 . . 3_666 ?
Sr1 K1 P2 Li2 54.5(2) . . . 3_666 ?
K3 K1 P2 Li2 131.1(2) 3_666 . . 3_666 ?
K2 K1 P2 Li2 -18.0(2) . . . 3_666 ?
Li1 K1 P2 Sr1 0.41(11) . . . . ?
P3 K1 P2 Sr1 -36.48(2) . . . . ?
P1 K1 P2 Sr1 37.82(2) 3_666 . . . ?
K3 K1 P2 Sr1 76.65(2) 3_666 . . . ?
K2 K1 P2 Sr1 -72.465(19) . . . . ?
Li1 K1 P2 K3 -76.25(11) . . . 3_666 ?
P3 K1 P2 K3 -113.13(3) . . . 3_666 ?
P1 K1 P2 K3 -38.83(2) 3_666 . . 3_666 ?
Sr1 K1 P2 K3 -76.65(2) . . . 3_666 ?
K2 K1 P2 K3 -149.12(3) . . . 3_666 ?
Li1 K1 P2 K2 72.87(11) . . . . ?
P3 K1 P2 K2 35.99(2) . . . . ?
P1 K1 P2 K2 110.28(3) 3_666 . . . ?
Sr1 K1 P2 K2 72.465(19) . . . . ?
K3 K1 P2 K2 149.12(3) 3_666 . . . ?
P3 K2 P2 Si2 -130.31(4) . . . . ?
P1 K2 P2 Si2 139.42(4) . . . . ?
Li2 K2 P2 Si2 100.43(14) 3_666 . . . ?
C31 K2 P2 Si2 -93.78(14) . . . . ?
Sr1 K2 P2 Si2 -169.31(5) . . . . ?
Si3 K2 P2 Si2 -109.08(4) . . . . ?
K3 K2 P2 Si2 178.19(4) . . . . ?
K1 K2 P2 Si2 -91.51(4) . . . . ?
P3 K2 P2 Li3 107.43(14) . . . 3_666 ?
P1 K2 P2 Li3 17.17(14) . . . 3_666 ?
Li2 K2 P2 Li3 -21.83(19) 3_666 . . 3_666 ?
C31 K2 P2 Li3 143.96(19) . . . 3_666 ?
Sr1 K2 P2 Li3 68.43(14) . . . 3_666 ?
Si3 K2 P2 Li3 128.67(14) . . . 3_666 ?
K3 K2 P2 Li3 55.93(15) . . . 3_666 ?
K1 K2 P2 Li3 146.24(15) . . . 3_666 ?
P3 K2 P2 Li2 129.26(14) . . . 3_666 ?
P1 K2 P2 Li2 39.00(14) . . . 3_666 ?
C31 K2 P2 Li2 165.79(19) . . . 3_666 ?
Sr1 K2 P2 Li2 90.26(14) . . . 3_666 ?
Si3 K2 P2 Li2 150.49(14) . . . 3_666 ?
K3 K2 P2 Li2 77.76(14) . . . 3_666 ?
K1 K2 P2 Li2 168.07(14) . . . 3_666 ?
P3 K2 P2 Sr1 39.00(2) . . . . ?
P1 K2 P2 Sr1 -51.27(2) . . . . ?
Li2 K2 P2 Sr1 -90.26(14) 3_666 . . . ?
C31 K2 P2 Sr1 75.53(13) . . . . ?
Si3 K2 P2 Sr1 60.23(3) . . . . ?
K3 K2 P2 Sr1 -12.50(2) . . . . ?
K1 K2 P2 Sr1 77.80(2) . . . . ?
P3 K2 P2 K1 -38.81(3) . . . . ?
P1 K2 P2 K1 -129.07(3) . . . . ?
Li2 K2 P2 K1 -168.07(14) 3_666 . . . ?
C31 K2 P2 K1 -2.28(13) . . . . ?
Sr1 K2 P2 K1 -77.80(2) . . . . ?
Si3 K2 P2 K1 -17.57(3) . . . . ?
K3 K2 P2 K1 -90.31(3) . . . . ?
P3 K2 P2 K3 14.74(6) . . . 3_666 ?
P1 K2 P2 K3 -75.52(5) . . . 3_666 ?
Li2 K2 P2 K3 -114.52(15) 3_666 . . 3_666 ?
C31 K2 P2 K3 51.27(15) . . . 3_666 ?
Sr1 K2 P2 K3 -24.26(4) . . . 3_666 ?
Si3 K2 P2 K3 35.98(7) . . . 3_666 ?
K3 K2 P2 K3 -36.76(7) . . . 3_666 ?
K1 K2 P2 K3 53.55(5) . . . 3_666 ?
Li3 P2 Si2 C21 7.0(2) 3_666 . . . ?
Li2 P2 Si2 C21 -53.9(2) 3_666 . . . ?
Sr1 P2 Si2 C21 -168.2(2) . . . . ?
K1 P2 Si2 C21 159.86(15) . . . . ?
K3 P2 Si2 C21 81.10(16) 3_666 . . . ?
K2 P2 Si2 C21 -121.47(15) . . . . ?
Li3 P2 Si2 C23 126.9(2) 3_666 . . . ?
Li2 P2 Si2 C23 66.0(2) 3_666 . . . ?
Sr1 P2 Si2 C23 -48.3(3) . . . . ?
K1 P2 Si2 C23 -80.25(17) . . . . ?
K3 P2 Si2 C23 -159.01(17) 3_666 . . . ?
K2 P2 Si2 C23 -1.58(18) . . . . ?
Li3 P2 Si2 C22 -117.5(2) 3_666 . . . ?
Li2 P2 Si2 C22 -178.4(2) 3_666 . . . ?
Sr1 P2 Si2 C22 67.3(3) . . . . ?
K1 P2 Si2 C22 35.35(18) . . . . ?
K3 P2 Si2 C22 -43.41(19) 3_666 . . . ?
K2 P2 Si2 C22 114.02(18) . . . . ?
C23 Si2 C21 C212 38.6(4) . . . . ?
C22 Si2 C21 C212 -71.2(4) . . . . ?
P2 Si2 C21 C212 162.7(3) . . . . ?
C23 Si2 C21 C211 166.1(3) . . . . ?
C22 Si2 C21 C211 56.3(4) . . . . ?
P2 Si2 C21 C211 -69.8(3) . . . . ?
C21 Si2 C22 C221 -81.7(4) . . . . ?
C23 Si2 C22 C221 165.8(4) . . . . ?
P2 Si2 C22 C221 43.6(5) . . . . ?
C21 Si2 C22 C222 51.2(4) . . . . ?
C23 Si2 C22 C222 -61.3(4) . . . . ?
P2 Si2 C22 C222 176.5(3) . . . . ?
C21 Si2 C23 C231 60.7(3) . . . . ?
C22 Si2 C23 C231 176.0(3) . . . . ?
P2 Si2 C23 C231 -62.2(3) . . . . ?
C21 Si2 C23 C232 -174.2(3) . . . . ?
C22 Si2 C23 C232 -58.9(3) . . . . ?
P2 Si2 C23 C232 62.9(3) . . . . ?
O1 Li1 P3 Si3 85.8(3) . . . . ?
Li2 Li1 P3 Si3 137.5(2) . . . . ?
Li3 Li1 P3 Si3 99.86(19) . . . . ?
P1 Li1 P3 Si3 -158.36(13) 3_666 . . . ?
Si4 Li1 P3 Si3 62.5(2) . . . . ?
K1 Li1 P3 Si3 -100.40(9) . . . . ?
Sr1 Li1 P3 Si3 -174.42(6) . . . . ?
O1 Li1 P3 Li3 -14.0(2) . . . . ?
Li2 Li1 P3 Li3 37.6(3) . . . . ?
P1 Li1 P3 Li3 101.8(3) 3_666 . . . ?
Si4 Li1 P3 Li3 -37.4(2) . . . . ?
K1 Li1 P3 Li3 159.7(2) . . . . ?
Sr1 Li1 P3 Li3 85.72(18) . . . . ?
O1 Li1 P3 Sr1 -99.7(3) . . . . ?
Li2 Li1 P3 Sr1 -48.1(2) . . . . ?
Li3 Li1 P3 Sr1 -85.72(18) . . . . ?
P1 Li1 P3 Sr1 16.06(16) 3_666 . . . ?
Si4 Li1 P3 Sr1 -123.1(2) . . . . ?
K1 Li1 P3 Sr1 74.02(6) . . . . ?
O1 Li1 P3 K2 -150.16(15) . . . . ?
Li2 Li1 P3 K2 -98.5(3) . . . . ?
Li3 Li1 P3 K2 -136.1(2) . . . . ?
P1 Li1 P3 K2 -34.4(4) 3_666 . . . ?
Si4 Li1 P3 K2 -173.54(6) . . . . ?
K1 Li1 P3 K2 23.6(3) . . . . ?
Sr1 Li1 P3 K2 -50.4(2) . . . . ?
O1 Li1 P3 K1 -173.8(3) . . . . ?
Li2 Li1 P3 K1 -122.1(3) . . . . ?
Li3 Li1 P3 K1 -159.7(2) . . . . ?
P1 Li1 P3 K1 -57.96(15) 3_666 . . . ?
Si4 Li1 P3 K1 162.9(3) . . . . ?
Sr1 Li1 P3 K1 -74.02(6) . . . . ?
O1 Li1 P3 K3 -34.9(3) . . . . ?
Li2 Li1 P3 K3 16.8(3) . . . . ?
Li3 Li1 P3 K3 -20.8(2) . . . . ?
P1 Li1 P3 K3 80.9(2) 3_666 . . . ?
Si4 Li1 P3 K3 -58.2(3) . . . . ?
K1 Li1 P3 K3 138.90(7) . . . . ?
Sr1 Li1 P3 K3 64.89(10) . . . . ?
O1 Li3 P3 Si3 -90.4(2) . . . . ?
Li2 Li3 P3 Si3 -142.0(2) . . . . ?
Li1 Li3 P3 Si3 -104.40(19) . . . . ?
P2 Li3 P3 Si3 152.59(14) 3_666 . . . ?
Si4 Li3 P3 Si3 -67.2(2) . . . . ?
K3 Li3 P3 Si3 94.88(9) . . . . ?
Sr1 Li3 P3 Si3 169.02(6) . . . . ?
O1 Li3 P3 Li1 14.0(2) . . . . ?
Li2 Li3 P3 Li1 -37.6(3) . . . . ?
P2 Li3 P3 Li1 -103.0(3) 3_666 . . . ?
Si4 Li3 P3 Li1 37.2(2) . . . . ?
K3 Li3 P3 Li1 -160.7(2) . . . . ?
Sr1 Li3 P3 Li1 -86.57(19) . . . . ?
O1 Li3 P3 Sr1 100.6(2) . . . . ?
Li2 Li3 P3 Sr1 49.0(2) . . . . ?
Li1 Li3 P3 Sr1 86.57(19) . . . . ?
P2 Li3 P3 Sr1 -16.43(16) 3_666 . . . ?
Si4 Li3 P3 Sr1 123.75(19) . . . . ?
K3 Li3 P3 Sr1 -74.14(6) . . . . ?
O1 Li3 P3 K2 152.96(15) . . . . ?
Li2 Li3 P3 K2 101.4(3) . . . . ?
Li1 Li3 P3 K2 139.0(2) . . . . ?
P2 Li3 P3 K2 36.0(3) 3_666 . . . ?
Si4 Li3 P3 K2 176.16(6) . . . . ?
K3 Li3 P3 K2 -21.7(2) . . . . ?
Sr1 Li3 P3 K2 52.41(17) . . . . ?
O1 Li3 P3 K1 36.3(3) . . . . ?
Li2 Li3 P3 K1 -15.3(3) . . . . ?
Li1 Li3 P3 K1 22.3(2) . . . . ?
P2 Li3 P3 K1 -80.7(2) 3_666 . . . ?
Si4 Li3 P3 K1 59.5(2) . . . . ?
K3 Li3 P3 K1 -138.43(7) . . . . ?
Sr1 Li3 P3 K1 -64.29(10) . . . . ?
O1 Li3 P3 K3 174.7(3) . . . . ?
Li2 Li3 P3 K3 123.1(3) . . . . ?
Li1 Li3 P3 K3 160.7(2) . . . . ?
P2 Li3 P3 K3 57.71(15) 3_666 . . . ?
Si4 Li3 P3 K3 -162.1(2) . . . . ?
Sr1 Li3 P3 K3 74.14(6) . . . . ?
P3 Sr1 P3 Si3 -94(100) 3_666 . . . ?
P2 Sr1 P3 Si3 53.13(17) . . . . ?
P2 Sr1 P3 Si3 -126.87(17) 3_666 . . . ?
P1 Sr1 P3 Si3 148.25(17) 3_666 . . . ?
P1 Sr1 P3 Si3 -31.75(17) . . . . ?
Li3 Sr1 P3 Si3 -139.7(2) . . . . ?
Li3 Sr1 P3 Si3 40.3(2) 3_666 . . . ?
Li1 Sr1 P3 Si3 161.1(2) . . . . ?
Li1 Sr1 P3 Si3 -18.9(2) 3_666 . . . ?
Li2 Sr1 P3 Si3 10.43(19) 3_666 . . . ?
Li2 Sr1 P3 Si3 -169.57(19) . . . . ?
P3 Sr1 P3 Li1 105(100) 3_666 . . . ?
P2 Sr1 P3 Li1 -107.93(13) . . . . ?
P2 Sr1 P3 Li1 72.07(13) 3_666 . . . ?
P1 Sr1 P3 Li1 -12.81(13) 3_666 . . . ?
P1 Sr1 P3 Li1 167.19(13) . . . . ?
Li3 Sr1 P3 Li1 59.23(18) . . . . ?
Li3 Sr1 P3 Li1 -120.77(18) 3_666 . . . ?
Li1 Sr1 P3 Li1 180.0 3_666 . . . ?
Li2 Sr1 P3 Li1 -150.62(16) 3_666 . . . ?
Li2 Sr1 P3 Li1 29.38(16) . . . . ?
P3 Sr1 P3 Li3 46(100) 3_666 . . . ?
P2 Sr1 P3 Li3 -167.16(13) . . . . ?
P2 Sr1 P3 Li3 12.84(13) 3_666 . . . ?
P1 Sr1 P3 Li3 -72.03(13) 3_666 . . . ?
P1 Sr1 P3 Li3 107.97(13) . . . . ?
Li3 Sr1 P3 Li3 180.0 3_666 . . . ?
Li1 Sr1 P3 Li3 -59.23(18) . . . . ?
Li1 Sr1 P3 Li3 120.77(18) 3_666 . . . ?
Li2 Sr1 P3 Li3 150.15(16) 3_666 . . . ?
Li2 Sr1 P3 Li3 -29.85(16) . . . . ?
P3 Sr1 P3 K2 -103(100) 3_666 . . . ?
P2 Sr1 P3 K2 43.79(2) . . . . ?
P2 Sr1 P3 K2 -136.21(2) 3_666 . . . ?
P1 Sr1 P3 K2 138.91(2) 3_666 . . . ?
P1 Sr1 P3 K2 -41.09(2) . . . . ?
Li3 Sr1 P3 K2 -149.05(13) . . . . ?
Li3 Sr1 P3 K2 30.95(13) 3_666 . . . ?
Li1 Sr1 P3 K2 151.72(13) . . . . ?
Li1 Sr1 P3 K2 -28.28(13) 3_666 . . . ?
Li2 Sr1 P3 K2 1.10(9) 3_666 . . . ?
Li2 Sr1 P3 K2 -178.90(9) . . . . ?
P3 Sr1 P3 K1 173(100) 3_666 . . . ?
P2 Sr1 P3 K1 -39.76(2) . . . . ?
P2 Sr1 P3 K1 140.24(2) 3_666 . . . ?
P1 Sr1 P3 K1 55.37(2) 3_666 . . . ?
P1 Sr1 P3 K1 -124.63(2) . . . . ?
Li3 Sr1 P3 K1 127.40(13) . . . . ?
Li3 Sr1 P3 K1 -52.60(13) 3_666 . . . ?
Li1 Sr1 P3 K1 68.17(13) . . . . ?
Li1 Sr1 P3 K1 -111.83(13) 3_666 . . . ?
Li2 Sr1 P3 K1 -82.45(9) 3_666 . . . ?
Li2 Sr1 P3 K1 97.55(9) . . . . ?
P3 Sr1 P3 K3 -22(100) 3_666 . . . ?
P2 Sr1 P3 K3 125.71(2) . . . . ?
P2 Sr1 P3 K3 -54.29(2) 3_666 . . . ?
P1 Sr1 P3 K3 -139.16(2) 3_666 . . . ?
P1 Sr1 P3 K3 40.84(2) . . . . ?
Li3 Sr1 P3 K3 -67.13(13) . . . . ?
Li3 Sr1 P3 K3 112.87(13) 3_666 . . . ?
Li1 Sr1 P3 K3 -126.36(13) . . . . ?
Li1 Sr1 P3 K3 53.64(13) 3_666 . . . ?
Li2 Sr1 P3 K3 83.02(9) 3_666 . . . ?
Li2 Sr1 P3 K3 -96.98(9) . . . . ?
P1 K2 P3 Si3 -139.84(4) . . . . ?
Li2 K2 P3 Si3 -178.71(11) 3_666 . . . ?
C31 K2 P3 Si3 -11.94(10) . . . . ?
P2 K2 P3 Si3 144.18(4) . . . . ?
Sr1 K2 P3 Si3 -177.41(4) . . . . ?
K3 K2 P3 Si3 -102.11(4) . . . . ?
K1 K2 P3 Si3 107.59(4) . . . . ?
P1 K2 P3 Li1 90.5(2) . . . . ?
Li2 K2 P3 Li1 51.6(3) 3_666 . . . ?
C31 K2 P3 Li1 -141.6(3) . . . . ?
P2 K2 P3 Li1 14.5(2) . . . . ?
Sr1 K2 P3 Li1 52.9(2) . . . . ?
Si3 K2 P3 Li1 -129.7(3) . . . . ?
K3 K2 P3 Li1 128.2(2) . . . . ?
K1 K2 P3 Li1 -22.1(2) . . . . ?
P1 K2 P3 Li3 -17.5(2) . . . . ?
Li2 K2 P3 Li3 -56.3(2) 3_666 . . . ?
C31 K2 P3 Li3 110.4(2) . . . . ?
P2 K2 P3 Li3 -93.4(2) . . . . ?
Sr1 K2 P3 Li3 -55.0(2) . . . . ?
Si3 K2 P3 Li3 122.4(2) . . . . ?
K3 K2 P3 Li3 20.3(2) . . . . ?
K1 K2 P3 Li3 -130.0(2) . . . . ?
P1 K2 P3 Sr1 37.58(2) . . . . ?
Li2 K2 P3 Sr1 -1.30(11) 3_666 . . . ?
C31 K2 P3 Sr1 165.47(10) . . . . ?
P2 K2 P3 Sr1 -38.41(2) . . . . ?
Si3 K2 P3 Sr1 177.41(4) . . . . ?
K3 K2 P3 Sr1 75.30(2) . . . . ?
K1 K2 P3 Sr1 -75.00(2) . . . . ?
P1 K2 P3 K1 112.57(3) . . . . ?
Li2 K2 P3 K1 73.70(11) 3_666 . . . ?
C31 K2 P3 K1 -119.53(10) . . . . ?
P2 K2 P3 K1 36.59(3) . . . . ?
Sr1 K2 P3 K1 75.00(2) . . . . ?
Si3 K2 P3 K1 -107.59(4) . . . . ?
K3 K2 P3 K1 150.30(3) . . . . ?
P1 K2 P3 K3 -37.73(3) . . . . ?
Li2 K2 P3 K3 -76.60(11) 3_666 . . . ?
C31 K2 P3 K3 90.17(10) . . . . ?
P2 K2 P3 K3 -113.71(3) . . . . ?
Sr1 K2 P3 K3 -75.30(2) . . . . ?
Si3 K2 P3 K3 102.11(4) . . . . ?
K1 K2 P3 K3 -150.30(3) . . . . ?
P2 K1 P3 Si3 -125.88(4) . . . . ?
Li1 K1 P3 Si3 106.90(16) . . . . ?
P1 K1 P3 Si3 146.46(5) 3_666 . . . ?
Sr1 K1 P3 Si3 -163.08(5) . . . . ?
K3 K1 P3 Si3 -175.15(4) 3_666 . . . ?
K2 K1 P3 Si3 -87.00(4) . . . . ?
P2 K1 P3 Li1 127.22(16) . . . . ?
P1 K1 P3 Li1 39.55(16) 3_666 . . . ?
Sr1 K1 P3 Li1 90.02(16) . . . . ?
K3 K1 P3 Li1 77.95(16) 3_666 . . . ?
K2 K1 P3 Li1 166.09(16) . . . . ?
P2 K1 P3 Li3 106.63(17) . . . . ?
Li1 K1 P3 Li3 -20.6(2) . . . . ?
P1 K1 P3 Li3 18.97(17) 3_666 . . . ?
Sr1 K1 P3 Li3 69.43(17) . . . . ?
K3 K1 P3 Li3 57.36(17) 3_666 . . . ?
K2 K1 P3 Li3 145.51(17) . . . . ?
P2 K1 P3 Sr1 37.20(2) . . . . ?
Li1 K1 P3 Sr1 -90.02(16) . . . . ?
P1 K1 P3 Sr1 -50.46(2) 3_666 . . . ?
K3 K1 P3 Sr1 -12.07(2) 3_666 . . . ?
K2 K1 P3 Sr1 76.08(2) . . . . ?
P2 K1 P3 K2 -38.88(3) . . . . ?
Li1 K1 P3 K2 -166.09(16) . . . . ?
P1 K1 P3 K2 -126.54(3) 3_666 . . . ?
Sr1 K1 P3 K2 -76.08(2) . . . . ?
K3 K1 P3 K2 -88.14(3) 3_666 . . . ?
P2 K1 P3 K3 13.97(6) . . . . ?
Li1 K1 P3 K3 -113.24(17) . . . . ?
P1 K1 P3 K3 -73.69(5) 3_666 . . . ?
Sr1 K1 P3 K3 -23.22(4) . . . . ?
K3 K1 P3 K3 -35.29(6) 3_666 . . . ?
K2 K1 P3 K3 52.85(5) . . . . ?
P1 K3 P3 Si3 126.20(4) . . . . ?
P2 K3 P3 Si3 -145.11(4) 3_666 . . . ?
Li3 K3 P3 Si3 -105.88(15) . . . . ?
Sr1 K3 P3 Si3 164.26(5) . . . . ?
K1 K3 P3 Si3 175.89(4) 3_666 . . . ?
K2 K3 P3 Si3 87.76(4) . . . . ?
P1 K3 P3 Li1 -108.49(17) . . . . ?
P2 K3 P3 Li1 -19.80(17) 3_666 . . . ?
Li3 K3 P3 Li1 19.4(2) . . . . ?
Sr1 K3 P3 Li1 -70.43(17) . . . . ?
K1 K3 P3 Li1 -58.80(17) 3_666 . . . ?
K2 K3 P3 Li1 -146.93(17) . . . . ?
P1 K3 P3 Li3 -127.91(15) . . . . ?
P2 K3 P3 Li3 -39.23(15) 3_666 . . . ?
Sr1 K3 P3 Li3 -89.85(15) . . . . ?
K1 K3 P3 Li3 -78.22(15) 3_666 . . . ?
K2 K3 P3 Li3 -166.35(15) . . . . ?
P1 K3 P3 Sr1 -38.06(2) . . . . ?
P2 K3 P3 Sr1 50.63(2) 3_666 . . . ?
Li3 K3 P3 Sr1 89.85(15) . . . . ?
K1 K3 P3 Sr1 11.63(2) 3_666 . . . ?
K2 K3 P3 Sr1 -76.50(2) . . . . ?
P1 K3 P3 K2 38.44(3) . . . . ?
P2 K3 P3 K2 127.12(3) 3_666 . . . ?
Li3 K3 P3 K2 166.35(15) . . . . ?
Sr1 K3 P3 K2 76.50(2) . . . . ?
K1 K3 P3 K2 88.13(3) 3_666 . . . ?
P1 K3 P3 K1 -14.82(6) . . . . ?
P2 K3 P3 K1 73.86(5) 3_666 . . . ?
Li3 K3 P3 K1 113.09(15) . . . . ?
Sr1 K3 P3 K1 23.23(4) . . . . ?
K1 K3 P3 K1 34.86(6) 3_666 . . . ?
K2 K3 P3 K1 -53.26(5) . . . . ?
Li1 P3 Si3 C32 54.7(2) . . . . ?
Li3 P3 Si3 C32 117.8(2) . . . . ?
Sr1 P3 Si3 C32 -105.0(2) . . . . ?
K2 P3 Si3 C32 -96.06(15) . . . . ?
K1 P3 Si3 C32 -17.19(16) . . . . ?
K3 P3 Si3 C32 -173.60(15) . . . . ?
Li1 P3 Si3 C33 -63.17(19) . . . . ?
Li3 P3 Si3 C33 -0.1(2) . . . . ?
Sr1 P3 Si3 C33 137.2(2) . . . . ?
K2 P3 Si3 C33 146.11(14) . . . . ?
K1 P3 Si3 C33 -135.03(13) . . . . ?
K3 P3 Si3 C33 68.56(14) . . . . ?
Li1 P3 Si3 C31 171.2(2) . . . . ?
Li3 P3 Si3 C31 -125.7(2) . . . . ?
Sr1 P3 Si3 C31 11.5(3) . . . . ?
K2 P3 Si3 C31 20.46(16) . . . . ?
K1 P3 Si3 C31 99.32(16) . . . . ?
K3 P3 Si3 C31 -57.09(16) . . . . ?
Li1 P3 Si3 K2 150.72(14) . . . . ?
Li3 P3 Si3 K2 -146.16(14) . . . . ?
Sr1 P3 Si3 K2 -8.96(15) . . . . ?
K1 P3 Si3 K2 78.86(3) . . . . ?
K3 P3 Si3 K2 -77.54(3) . . . . ?
P3 K2 Si3 C32 107.23(15) . . . . ?
P1 K2 Si3 C32 152.68(15) . . . . ?
Li2 K2 Si3 C32 109.5(2) 3_666 . . . ?
C31 K2 Si3 C32 -94.5(2) . . . . ?
P2 K2 Si3 C32 66.86(15) . . . . ?
Sr1 K2 Si3 C32 109.27(15) . . . . ?
K3 K2 Si3 C32 166.79(15) . . . . ?
K1 K2 Si3 C32 52.65(15) . . . . ?
P3 K2 Si3 C33 -77.4(2) . . . . ?
P1 K2 Si3 C33 -31.9(2) . . . . ?
Li2 K2 Si3 C33 -75.1(3) 3_666 . . . ?
C31 K2 Si3 C33 81.0(3) . . . . ?
P2 K2 Si3 C33 -117.7(2) . . . . ?
Sr1 K2 Si3 C33 -75.3(2) . . . . ?
K3 K2 Si3 C33 -17.8(2) . . . . ?
K1 K2 Si3 C33 -131.9(2) . . . . ?
P3 K2 Si3 C31 -158.31(18) . . . . ?
P1 K2 Si3 C31 -112.87(17) . . . . ?
Li2 K2 Si3 C31 -156.0(3) 3_666 . . . ?
P2 K2 Si3 C31 161.31(17) . . . . ?
Sr1 K2 Si3 C31 -156.28(17) . . . . ?
K3 K2 Si3 C31 -98.76(17) . . . . ?
K1 K2 Si3 C31 147.10(17) . . . . ?
P1 K2 Si3 P3 45.44(4) . . . . ?
Li2 K2 Si3 P3 2.3(2) 3_666 . . . ?
C31 K2 Si3 P3 158.31(18) . . . . ?
P2 K2 Si3 P3 -40.38(4) . . . . ?
Sr1 K2 Si3 P3 2.04(4) . . . . ?
K3 K2 Si3 P3 59.55(4) . . . . ?
K1 K2 Si3 P3 -54.59(4) . . . . ?
C32 Si3 C31 C311 180.0(3) . . . . ?
C33 Si3 C31 C311 -70.1(4) . . . . ?
P3 Si3 C31 C311 56.8(3) . . . . ?
K2 Si3 C31 C311 76.2(3) . . . . ?
C32 Si3 C31 C312 -50.5(4) . . . . ?
C33 Si3 C31 C312 59.4(5) . . . . ?
P3 Si3 C31 C312 -173.7(4) . . . . ?
K2 Si3 C31 C312 -154.3(5) . . . . ?
C32 Si3 C31 K2 103.81(16) . . . . ?
C33 Si3 C31 K2 -146.27(15) . . . . ?
P3 Si3 C31 K2 -19.35(15) . . . . ?
P3 K2 C31 C311 -101.7(2) . . . . ?
P1 K2 C31 C311 -31.6(2) . . . . ?
Li2 K2 C31 C311 -19.7(7) 3_666 . . . ?
P2 K2 C31 C311 -143.8(2) . . . . ?
Sr1 K2 C31 C311 -89.4(2) . . . . ?
Si3 K2 C31 C311 -115.2(3) . . . . ?
K3 K2 C31 C311 -44.2(2) . . . . ?
K1 K2 C31 C311 -145.6(2) . . . . ?
P3 K2 C31 C312 150.8(7) . . . . ?
P1 K2 C31 C312 -139.1(6) . . . . ?
Li2 K2 C31 C312 -127.2(8) 3_666 . . . ?
P2 K2 C31 C312 108.6(6) . . . . ?
Sr1 K2 C31 C312 163.1(6) . . . . ?
Si3 K2 C31 C312 137.3(7) . . . . ?
K3 K2 C31 C312 -151.7(6) . . . . ?
K1 K2 C31 C312 106.9(6) . . . . ?
P3 K2 C31 Si3 13.46(11) . . . . ?
P1 K2 C31 Si3 83.55(17) . . . . ?
Li2 K2 C31 Si3 95.4(6) 3_666 . . . ?
P2 K2 C31 Si3 -28.7(2) . . . . ?
Sr1 K2 C31 Si3 25.79(18) . . . . ?
K3 K2 C31 Si3 70.95(14) . . . . ?
K1 K2 C31 Si3 -30.39(15) . . . . ?
C33 Si3 C32 C322 65.5(4) . . . . ?
C31 Si3 C32 C322 -179.7(3) . . . . ?
P3 Si3 C32 C322 -57.3(4) . . . . ?
K2 Si3 C32 C322 -117.0(3) . . . . ?
C33 Si3 C32 C321 -168.5(3) . . . . ?
C31 Si3 C32 C321 -53.8(4) . . . . ?
P3 Si3 C32 C321 68.7(4) . . . . ?
K2 Si3 C32 C321 9.0(4) . . . . ?
C32 Si3 C33 C331 -176.7(3) . . . . ?
C31 Si3 C33 C331 74.2(3) . . . . ?
P3 Si3 C33 C331 -53.0(3) . . . . ?
K2 Si3 C33 C331 7.8(4) . . . . ?
C32 Si3 C33 C332 53.4(3) . . . . ?
C31 Si3 C33 C332 -55.7(4) . . . . ?
P3 Si3 C33 C332 177.1(3) . . . . ?
K2 Si3 C33 C332 -122.1(3) . . . . ?
Li2 Li1 Si4 O1 -29.0(2) . . . . ?
Li3 Li1 Si4 O1 36.3(3) . . . . ?
P3 Li1 Si4 O1 71.5(3) . . . . ?
P1 Li1 Si4 O1 -62.0(3) 3_666 . . . ?
K1 Li1 Si4 O1 178.8(9) . . . . ?
Sr1 Li1 Si4 O1 6.24(18) . . . . ?
O1 Li1 Si4 C42 175.3(3) . . . . ?
Li2 Li1 Si4 C42 146.3(2) . . . . ?
Li3 Li1 Si4 C42 -148.4(3) . . . . ?
P3 Li1 Si4 C42 -113.2(3) . . . . ?
P1 Li1 Si4 C42 113.3(3) 3_666 . . . ?
K1 Li1 Si4 C42 -5.9(7) . . . . ?
Sr1 Li1 Si4 C42 -178.5(3) . . . . ?
O1 Li1 Si4 C41 68.7(4) . . . . ?
Li2 Li1 Si4 C41 39.7(3) . . . . ?
Li3 Li1 Si4 C41 105.0(3) . . . . ?
P3 Li1 Si4 C41 140.2(3) . . . . ?
P1 Li1 Si4 C41 6.8(4) 3_666 . . . ?
K1 Li1 Si4 C41 -112.5(7) . . . . ?
Sr1 Li1 Si4 C41 75.0(3) . . . . ?
O1 Li1 Si4 C43 -79.9(4) . . . . ?
Li2 Li1 Si4 C43 -108.9(3) . . . . ?
Li3 Li1 Si4 C43 -43.6(3) . . . . ?
P3 Li1 Si4 C43 -8.4(4) . . . . ?
P1 Li1 Si4 C43 -141.9(3) 3_666 . . . ?
K1 Li1 Si4 C43 98.9(7) . . . . ?
Sr1 Li1 Si4 C43 -73.7(3) . . . . ?
O1 Li1 Si4 Li3 -36.3(3) . . . . ?
Li2 Li1 Si4 Li3 -65.3(2) . . . . ?
P3 Li1 Si4 Li3 35.2(2) . . . . ?
P1 Li1 Si4 Li3 -98.3(3) 3_666 . . . ?
K1 Li1 Si4 Li3 142.5(8) . . . . ?
Sr1 Li1 Si4 Li3 -30.1(2) . . . . ?
Li2 Li3 Si4 O1 28.9(3) . . . . ?
Li1 Li3 Si4 O1 -36.5(3) . . . . ?
P2 Li3 Si4 O1 63.0(3) 3_666 . . . ?
P3 Li3 Si4 O1 -71.5(3) . . . . ?
K3 Li3 Si4 O1 177.8(9) . . . . ?
Sr1 Li3 Si4 O1 -6.15(19) . . . . ?
O1 Li3 Si4 C42 74.9(3) . . . . ?
Li2 Li3 Si4 C42 103.8(3) . . . . ?
Li1 Li3 Si4 C42 38.4(3) . . . . ?
P2 Li3 Si4 C42 137.9(3) 3_666 . . . ?
P3 Li3 Si4 C42 3.4(3) . . . . ?
K3 Li3 Si4 C42 -107.3(7) . . . . ?
Sr1 Li3 Si4 C42 68.7(3) . . . . ?
O1 Li3 Si4 C41 -73.1(3) . . . . ?
Li2 Li3 Si4 C41 -44.2(3) . . . . ?
Li1 Li3 Si4 C41 -109.7(3) . . . . ?
P2 Li3 Si4 C41 -10.1(3) 3_666 . . . ?
P3 Li3 Si4 C41 -144.6(2) . . . . ?
K3 Li3 Si4 C41 104.7(7) . . . . ?
Sr1 Li3 Si4 C41 -79.3(3) . . . . ?
O1 Li3 Si4 C43 179.7(3) . . . . ?
Li2 Li3 Si4 C43 -151.4(3) . . . . ?
Li1 Li3 Si4 C43 143.2(3) . . . . ?
P2 Li3 Si4 C43 -117.2(3) 3_666 . . . ?
P3 Li3 Si4 C43 108.3(3) . . . . ?
K3 Li3 Si4 C43 -2.4(7) . . . . ?
Sr1 Li3 Si4 C43 173.6(3) . . . . ?
O1 Li3 Si4 Li1 36.5(3) . . . . ?
Li2 Li3 Si4 Li1 65.4(2) . . . . ?
P2 Li3 Si4 Li1 99.5(3) 3_666 . . . ?
P3 Li3 Si4 Li1 -35.0(2) . . . . ?
K3 Li3 Si4 Li1 -145.7(7) . . . . ?
Sr1 Li3 Si4 Li1 30.4(2) . . . . ?
C42 Si4 O1 Li2 117.8(3) . . . . ?
C41 Si4 O1 Li2 -2.5(4) . . . . ?
C43 Si4 O1 Li2 -123.5(4) . . . . ?
Li1 Si4 O1 Li2 122.9(4) . . . . ?
Li3 Si4 O1 Li2 -123.3(4) . . . . ?
C42 Si4 O1 Li1 -5.0(3) . . . . ?
C41 Si4 O1 Li1 -125.3(3) . . . . ?
C43 Si4 O1 Li1 113.6(3) . . . . ?
Li3 Si4 O1 Li1 113.9(4) . . . . ?
C42 Si4 O1 Li3 -118.9(3) . . . . ?
C41 Si4 O1 Li3 120.8(3) . . . . ?
C43 Si4 O1 Li3 -0.3(4) . . . . ?
Li1 Si4 O1 Li3 -113.9(4) . . . . ?
Li1 Li2 O1 Si4 -138.3(3) . . . . ?
Li3 Li2 O1 Si4 138.8(3) . . . . ?
P1 Li2 O1 Si4 -122.1(2) 3_666 . . . ?
P2 Li2 O1 Si4 122.3(2) 3_666 . . . ?
K2 Li2 O1 Si4 -176.0(17) 3_666 . . . ?
Sr1 Li2 O1 Si4 179.92(17) . . . . ?
Li3 Li2 O1 Li1 -82.9(2) . . . . ?
P1 Li2 O1 Li1 16.2(3) 3_666 . . . ?
P2 Li2 O1 Li1 -99.4(3) 3_666 . . . ?
K2 Li2 O1 Li1 -37.7(19) 3_666 . . . ?
Sr1 Li2 O1 Li1 -41.8(2) . . . . ?
Li1 Li2 O1 Li3 82.9(2) . . . . ?
P1 Li2 O1 Li3 99.2(3) 3_666 . . . ?
P2 Li2 O1 Li3 -16.5(2) 3_666 . . . ?
K2 Li2 O1 Li3 45.2(19) 3_666 . . . ?
Sr1 Li2 O1 Li3 41.2(2) . . . . ?
Li2 Li1 O1 Si4 143.1(3) . . . . ?
Li3 Li1 O1 Si4 -133.9(3) . . . . ?
P3 Li1 O1 Si4 -117.6(2) . . . . ?
P1 Li1 O1 Si4 127.1(2) 3_666 . . . ?
K1 Li1 O1 Si4 -177(2) . . . . ?
Sr1 Li1 O1 Si4 -175.08(14) . . . . ?
Li3 Li1 O1 Li2 83.0(3) . . . . ?
P3 Li1 O1 Li2 99.2(3) . . . . ?
P1 Li1 O1 Li2 -16.1(3) 3_666 . . . ?
Si4 Li1 O1 Li2 -143.1(3) . . . . ?
K1 Li1 O1 Li2 40(2) . . . . ?
Sr1 Li1 O1 Li2 41.8(2) . . . . ?
Li2 Li1 O1 Li3 -83.0(3) . . . . ?
P3 Li1 O1 Li3 16.2(3) . . . . ?
P1 Li1 O1 Li3 -99.1(3) 3_666 . . . ?
Si4 Li1 O1 Li3 133.9(3) . . . . ?
K1 Li1 O1 Li3 -43(2) . . . . ?
Sr1 Li1 O1 Li3 -41.2(2) . . . . ?
Li2 Li3 O1 Si4 -143.3(3) . . . . ?
Li1 Li3 O1 Si4 133.6(3) . . . . ?
P2 Li3 O1 Si4 -126.3(2) 3_666 . . . ?
P3 Li3 O1 Si4 117.4(2) . . . . ?
K3 Li3 O1 Si4 -173(3) . . . . ?
Sr1 Li3 O1 Si4 175.16(15) . . . . ?
Li1 Li3 O1 Li2 -83.1(3) . . . . ?
P2 Li3 O1 Li2 17.0(2) 3_666 . . . ?
P3 Li3 O1 Li2 -99.2(3) . . . . ?
Si4 Li3 O1 Li2 143.3(3) . . . . ?
K3 Li3 O1 Li2 -29(3) . . . . ?
Sr1 Li3 O1 Li2 -41.5(2) . . . . ?
Li2 Li3 O1 Li1 83.1(3) . . . . ?
P2 Li3 O1 Li1 100.0(3) 3_666 . . . ?
P3 Li3 O1 Li1 -16.2(3) . . . . ?
Si4 Li3 O1 Li1 -133.6(3) . . . . ?
K3 Li3 O1 Li1 54(3) . . . . ?
Sr1 Li3 O1 Li1 41.6(2) . . . . ?
C96 C91 C92 C93 1.3(7) . . . . ?
C97 C91 C92 C93 -179.0(5) . . . . ?
C91 C92 C93 C94 -1.3(8) . . . . ?
C92 C93 C94 C95 1.0(10) . . . . ?
C93 C94 C95 C96 -0.8(12) . . . . ?
C94 C95 C96 C91 0.8(12) . . . . ?
C92 C91 C96 C95 -1.0(9) . . . . ?
C97 C91 C96 C95 179.3(6) . . . . ?
